data_1551820
loop_
_publ_author_name
'Hu, Shuaifeng'
'Zhao, Pei'
'Shen, Wangqiang'
'Yu, Pengyuan'
'Huang, Wenhuan'
'Ehara, Masahiro'
'Xie, Yunpeng'
'Akasaka, Takeshi'
'Lu, Xing'

_publ_section_title
;
 Crystallographic characterization of Er<sub>3</sub>N@C<sub>2n</sub> (2n =
 80, 82, 84, 88): the importance of a planar Er<sub>3</sub>N cluster.
;
_journal_issue 28
_journal_name_full Nanoscale
_journal_page_first 13415
_journal_page_last 13422
_journal_paper_doi 10.1039/c9nr04330f
_journal_volume 11
_journal_year 2019
_chemical_formula_moiety 'C80,C36 H44 N4 Ni,Er3 N,2(C6 H6)'
_chemical_formula_sum 'C128 H56 Er3 N5 Ni S0'
_chemical_formula_weight 2224.25
_chemical_name_common 'Er3N@D5h-C80 Ni(OEP)'
_chemical_name_systematic 'Er3N@D5h-C80 Ni(OEP)'
_space_group_crystal_system monoclinic
_space_group_IT_number 12
_space_group_name_Hall '-C 2y'
_space_group_name_H-M_alt 'C 1 2/m 1'
_symmetry_space_group_name_Hall '-C 2y'
_symmetry_space_group_name_H-M 'C 1 2/m 1'
_atom_sites_solution_hydrogens geom
_audit_creation_method SHELXL-2018/1
_audit_update_record
;
2019-05-12 deposited with the CCDC.    2019-06-19 downloaded from the CCDC.
;
_cell_angle_alpha 90.000(5)
_cell_angle_beta 95.267(5)
_cell_angle_gamma 90.000(5)
_cell_formula_units_Z 4
_cell_length_a 25.309(5)
_cell_length_b 15.149(5)
_cell_length_c 19.789(5)
_cell_measurement_reflns_used 9042
_cell_measurement_temperature 173(2)
_cell_measurement_theta_max 25.3907
_cell_measurement_theta_min 2.8804
_cell_volume 7555(3)
_computing_cell_refinement 'SAINT (Bruker, 2017)'
_computing_data_collection 'Apex3 (Bruker, 2017)'
_computing_data_reduction 'SAINT (Bruker, 2017)'
_computing_publication_material 'SHELXL-2018/1 (Sheldrick, 2018)'
_computing_structure_refinement 'SHELXL-2018/1 (Sheldrick, 2018)'
_computing_structure_solution 'SHELXTL XT-2018/1 (Sheldrick, 2018)'
_diffrn_ambient_temperature 173(2)
_diffrn_detector_area_resol_mean 8.3
_diffrn_measured_fraction_theta_full 0.997
_diffrn_measured_fraction_theta_max 0.994
_diffrn_measurement_device_type 'Bruker D8 Quest'
_diffrn_measurement_method '\w scans'
_diffrn_radiation_type MoK\a
_diffrn_radiation_wavelength 0.71069
_diffrn_reflns_av_R_equivalents 0.0248
_diffrn_reflns_av_unetI/netI 0.0154
_diffrn_reflns_Laue_measured_fraction_full 0.997
_diffrn_reflns_Laue_measured_fraction_max 0.994
_diffrn_reflns_limit_h_max 30
_diffrn_reflns_limit_h_min -30
_diffrn_reflns_limit_k_max 18
_diffrn_reflns_limit_k_min -18
_diffrn_reflns_limit_l_max 23
_diffrn_reflns_limit_l_min -23
_diffrn_reflns_number 53637
_diffrn_reflns_point_group_measured_fraction_full 0.997
_diffrn_reflns_point_group_measured_fraction_max 0.994
_diffrn_reflns_theta_full 25.240
_diffrn_reflns_theta_max 25.470
_diffrn_reflns_theta_min 2.880
_diffrn_source 'fine-focus sealed tube'
_exptl_absorpt_coefficient_mu 3.615
_exptl_absorpt_correction_T_max 0.7452
_exptl_absorpt_correction_T_min 0.6534
_exptl_absorpt_correction_type multi-scan
_exptl_absorpt_process_details SADABS
_exptl_crystal_colour Black
_exptl_crystal_density_diffrn 1.955
_exptl_crystal_density_method 'not measured'
_exptl_crystal_description Block
_exptl_crystal_F_000 4364
_exptl_crystal_size_max 0.300
_exptl_crystal_size_mid 0.260
_exptl_crystal_size_min 0.160
_refine_diff_density_max 1.867
_refine_diff_density_min -1.010
_refine_diff_density_rms 0.109
_refine_ls_extinction_method none
_refine_ls_goodness_of_fit_ref 1.071
_refine_ls_hydrogen_treatment constr
_refine_ls_matrix_type full
_refine_ls_number_parameters 1184
_refine_ls_number_reflns 7260
_refine_ls_number_restraints 2363
_refine_ls_restrained_S_all 1.388
_refine_ls_R_factor_all 0.0666
_refine_ls_R_factor_gt 0.0608
_refine_ls_shift/su_max 0.001
_refine_ls_shift/su_mean 0.000
_refine_ls_structure_factor_coef Fsqd
_refine_ls_weighting_details 'w=1/[\s^2^(Fo^2^)+(0.0978P)^2^+54.0095P] where P=(Fo^2^+2Fc^2^)/3'
_refine_ls_weighting_scheme calc
_refine_ls_wR_factor_gt 0.1710
_refine_ls_wR_factor_ref 0.1767
_reflns_Friedel_coverage 0.000
_reflns_number_gt 6498
_reflns_number_total 7260
_reflns_threshold_expression 'I > 2\s(I)'
_cod_data_source_file c9nr04330f2.cif
_cod_data_source_block Er3N@D5h-C80
_cod_depositor_comments
;
The following automatic conversions were performed:

'_exptl_absorpt_correction_type' value 'Multi-scan' changed to
'multi-scan' according to
/home/data/users/saulius/crontab/automatic-downloads/rss-feeds/RSC/lib/dictionaries/cif_core.dic
dictionary named 'cif_core.dic' version 2.4.2 from 2011-04-26.

Automatic conversion script
Id: cif_fix_values 4973 2017-02-22 13:04:09Z antanas 

 Adding full bibliography for 1551818--1551822.cif.
;
_cod_database_code 1551820
_shelx_shelxl_version_number 2018/1
_shelx_space_group_comment
;
The symmetry employed for this shelxl refinement is uniquely defined
by the following loop, which should always be used as a source of
symmetry information in preference to the above space-group names.
They are only intended as comments.
;
_shelx_estimated_absorpt_t_min 0.410
_shelx_estimated_absorpt_t_max 0.595

loop_
_space_group_symop_operation_xyz
'x, y, z'
'-x, y, -z'
'x+1/2, y+1/2, z'
'-x+1/2, y+1/2, -z'
'-x, -y, -z'
'x, -y, z'
'-x+1/2, -y+1/2, -z'
'x+1/2, -y+1/2, z'

loop_
_atom_site_label
_atom_site_type_symbol
_atom_site_fract_x
_atom_site_fract_y
_atom_site_fract_z
_atom_site_U_iso_or_equiv
_atom_site_adp_type
_atom_site_occupancy
_atom_site_site_symmetry_order
_atom_site_calc_flag
_atom_site_refinement_flags_posn
_atom_site_refinement_flags_adp
_atom_site_refinement_flags_occupancy
_atom_site_disorder_assembly
_atom_site_disorder_group
N1 N 0.2937(2) 0.000000 0.3092(3) 0.0322(12) Uani 1 2 d S T P A 2
Er1 Er 0.23693(16) 0.000000 0.3749(2) 0.0538(8) Uani 0.378 2 d S TU P A 2
Er2 Er 0.32766(11) -0.1069(3) 0.27013(19) 0.0645(10) Uani 0.3726 1 d . U P A 2
Er3 Er 0.3276(2) -0.1218(3) 0.3028(2) 0.0772(14) Uani 0.232 1 d . U P A 2
Er4 Er 0.2250(4) -0.0312(9) 0.3485(6) 0.0685(19) Uani 0.1274 1 d . U P A 2
Er5 Er 0.2205(6) 0.000000 0.3359(9) 0.062(3) Uani 0.1129 2 d S TU P A 2
Er6 Er 0.3695(3) 0.000000 0.3543(6) 0.177(5) Uani 0.1059 2 d S TU P A 2
Er7 Er 0.3440(4) -0.0962(5) 0.2791(7) 0.072(2) Uani 0.098 1 d . U P A 2
Er8 Er 0.2670(5) 0.000000 0.4028(7) 0.058(2) Uani 0.0733 2 d S TU P A 2
Er9 Er 0.3003(5) -0.1138(6) 0.2607(6) 0.074(2) Uani 0.0693 1 d . U P A 2
Er10 Er 0.3406(6) -0.1053(9) 0.3307(9) 0.099(4) Uani 0.0534 1 d . U P A 2
Er11 Er 0.2429(9) -0.0400(18) 0.3690(13) 0.068(4) Uani 0.0392 1 d . U P A 2
Er12 Er 0.2909(5) -0.0230(7) 0.2103(4) 0.070(3) Uani 0.0381 1 d . U P A 2
Er13 Er 0.3105(10) -0.0716(12) 0.2335(10) 0.075(3) Uani 0.0333 1 d . U P A 2
Er14 Er 0.2881(10) 0.000000 0.4074(15) 0.074(6) Uani 0.033 2 d S TU P A 2
Er15 Er 0.3000(9) -0.1191(12) 0.3530(12) 0.103(4) Uani 0.0263 1 d . U P A 2
Er16 Er 0.2691(10) -0.0782(16) 0.2326(11) 0.093(4) Uani 0.0258 1 d . U P A 2
Er17 Er 0.2436(9) -0.0902(16) 0.3167(12) 0.100(4) Uani 0.0229 1 d . U P A 2
Er18 Er 0.2510(16) 0.000000 0.2173(15) 0.089(6) Uani 0.0204 2 d S TU P A 2
C1 C 0.1546(5) -0.1069(11) 0.2376(8) 0.100(3) Uani 0.5 1 d D U P B -3
C2 C 0.1358(6) -0.0321(10) 0.2770(8) 0.111(3) Uani 0.5 1 d D U P B -3
C3 C 0.1395(6) -0.0541(11) 0.3467(9) 0.113(3) Uani 0.5 1 d D U P B -3
C4 C 0.1645(7) -0.1398(11) 0.3523(9) 0.111(4) Uani 0.5 1 d D U P B -3
C5 C 0.1664(6) -0.1708(12) 0.2845(10) 0.098(3) Uani 0.5 1 d D U P B -3
C6 C 0.2121(8) -0.2290(11) 0.2807(12) 0.091(3) Uani 0.5 1 d . U P B -3
C7 C 0.2328(7) -0.2228(10) 0.2187(10) 0.068(3) Uani 0.5 1 d . U P B -3
C8 C 0.2159(7) -0.1622(12) 0.1708(10) 0.077(3) Uani 0.5 1 d . U P B -3
C9 C 0.1756(7) -0.0976(13) 0.1765(10) 0.100(4) Uani 0.5 1 d D U P B -3
C10 C 0.1794(6) -0.0099(15) 0.1515(8) 0.102(3) Uani 0.5 1 d D U P B -3
C11 C 0.1593(7) 0.0586(13) 0.1894(10) 0.117(4) Uani 0.5 1 d D U P B -3
C12 C 0.1379(9) 0.0497(12) 0.2479(10) 0.127(4) Uani 0.5 1 d D U P B -3
C13 C 0.1484(8) 0.1173(13) 0.3026(10) 0.125(4) Uani 0.5 1 d D U P B -3
C14 C 0.1557(7) 0.0986(13) 0.3761(9) 0.118(4) Uani 0.5 1 d D U P B -3
C15 C 0.1513(6) 0.0149(13) 0.4028(9) 0.124(4) Uani 0.5 1 d D U P B -3
C16 C 0.1841(7) -0.0190(13) 0.4547(8) 0.115(4) Uani 0.5 1 d D U P B -3
C17 C 0.2061(8) -0.1022(13) 0.4595(9) 0.105(3) Uani 0.5 1 d D U P B -3
C18 C 0.2075(8) -0.1680(14) 0.4071(11) 0.107(4) Uani 0.5 1 d D U P B -3
C19 C 0.2401(8) -0.2183(12) 0.3958(10) 0.105(3) Uani 0.5 1 d D U P B -3
C20 C 0.2449(7) -0.2526(10) 0.3225(10) 0.094(3) Uani 0.5 1 d D U P B -3
C21 C 0.2993(7) -0.2758(13) 0.3034(9) 0.090(3) Uani 0.5 1 d D U P B -3
C22 C 0.2888(6) -0.2516(9) 0.2271(8) 0.070(3) Uani 0.5 1 d D U P B -3
C23 C 0.3248(7) -0.2118(11) 0.1835(8) 0.077(3) Uani 0.5 1 d D U P B -3
C24 C 0.3090(8) -0.1528(15) 0.1417(9) 0.076(3) Uani 0.5 1 d . U P B -3
C25 C 0.2574(8) -0.1228(13) 0.1284(8) 0.069(3) Uani 0.5 1 d . U P B -3
C26 C 0.2637(7) -0.0306(10) 0.1053(6) 0.073(3) Uani 0.5 1 d . U P B -3
C27 C 0.2230(8) 0.0289(11) 0.1190(8) 0.088(3) Uani 0.5 1 d . U P B -3
C28 C 0.2317(8) 0.1171(15) 0.1357(10) 0.093(4) Uani 0.5 1 d D U P B -3
C29 C 0.1928(8) 0.1375(14) 0.1791(10) 0.115(4) Uani 0.5 1 d D U P B -3
C30 C 0.2054(8) 0.2020(13) 0.2259(10) 0.116(4) Uani 0.5 1 d D U P B -3
C31 C 0.1839(8) 0.1856(14) 0.2906(10) 0.120(4) Uani 0.5 1 d D U P B -3
C32 C 0.2130(7) 0.2227(11) 0.3470(10) 0.100(3) Uani 0.5 1 d D U P B -3
C33 C 0.1909(8) 0.1603(15) 0.4093(12) 0.115(4) Uani 0.5 1 d D U P B -3
C34 C 0.2319(8) 0.1351(12) 0.4582(9) 0.112(4) Uani 0.5 1 d D U P B -3
C35 C 0.2270(8) 0.0473(13) 0.4868(8) 0.106(4) Uani 0.5 1 d D U P B -3
C36 C 0.2720(7) -0.0116(17) 0.5088(6) 0.102(3) Uani 0.5 1 d D U P B -3
C37 C 0.2611(9) -0.0866(13) 0.4966(7) 0.088(3) Uani 0.5 1 d . U P B -3
C38 C 0.3081(11) -0.1480(15) 0.4823(11) 0.091(3) Uani 0.5 1 d . U P B -3
C39 C 0.2912(7) -0.2188(12) 0.4303(10) 0.088(3) Uani 0.5 1 d D U P B -3
C40 C 0.3427(9) -0.2314(14) 0.4024(9) 0.094(4) Uani 0.5 1 d D U P B -3
C41 C 0.3509(7) -0.2582(11) 0.3335(9) 0.097(3) Uani 0.5 1 d D U P B -3
C42 C 0.3890(7) -0.2280(11) 0.2848(9) 0.090(3) Uani 0.5 1 d D U P B -3
C43 C 0.3795(7) -0.1984(13) 0.2157(9) 0.082(3) Uani 0.5 1 d D U P B -3
C44 C 0.4153(7) -0.1143(14) 0.2200(11) 0.083(3) Uani 0.5 1 d . U P B -3
C45 C 0.3895(8) -0.0627(15) 0.1648(9) 0.078(3) Uani 0.5 1 d . U P B -3
C46 C 0.3500(9) -0.0674(14) 0.1308(9) 0.073(3) Uani 0.5 1 d . U P B -3
C47 C 0.3136(5) 0.003(7) 0.1075(4) 0.072(3) Uani 0.5 1 d . U P B -3
C48 C 0.3267(8) 0.0867(15) 0.1240(8) 0.074(3) Uani 0.5 1 d . U P B -3
C49 C 0.2834(9) 0.1518(14) 0.1389(10) 0.087(4) Uani 0.5 1 d D U P B -3
C50 C 0.2959(9) 0.2193(13) 0.1878(10) 0.098(4) Uani 0.5 1 d D U P B -3
C51 C 0.2564(9) 0.2409(14) 0.2304(10) 0.109(4) Uani 0.5 1 d D U P B -3
C52 C 0.2948(10) 0.2624(18) 0.2902(11) 0.114(4) Uani 0.5 1 d D U P B -3
C53 C 0.2695(8) 0.2563(11) 0.3530(10) 0.099(3) Uani 0.5 1 d D U P B -3
C54 C 0.3057(11) 0.2410(13) 0.3978(12) 0.098(3) Uani 0.5 1 d . U P B -3
C55 C 0.2825(9) 0.1761(13) 0.4592(10) 0.103(4) Uani 0.5 1 d D U P B -3
C56 C 0.3275(10) 0.1204(13) 0.4904(10) 0.095(4) Uani 0.5 1 d D U P B -3
C57 C 0.3244(8) 0.0306(11) 0.5126(6) 0.092(3) Uani 0.5 1 d D U P B -3
C58 C 0.3705(9) -0.0315(11) 0.4987(7) 0.093(3) Uani 0.5 1 d . U P B -3
C59 C 0.3591(11) -0.1158(14) 0.4837(10) 0.090(3) Uani 0.5 1 d . U P B -3
C60 C 0.3896(10) -0.1670(15) 0.4281(12) 0.099(4) Uani 0.5 1 d . U P B -3
C61 C 0.4249(9) -0.1347(15) 0.3924(12) 0.094(3) Uani 0.5 1 d . U P B -3
C62 C 0.4241(12) -0.1694(18) 0.3243(14) 0.095(4) Uani 0.5 1 d . U P B -3
C63 C 0.4413(7) -0.0928(16) 0.2798(11) 0.081(3) Uani 0.5 1 d . U P B -3
C64 C 0.4535(4) -0.0183(13) 0.2948(8) 0.074(3) Uani 0.5 1 d . U P B -3
C65 C 0.4365(6) 0.0538(14) 0.2416(11) 0.080(3) Uani 0.5 1 d . U P B -3
C66 C 0.4076(6) 0.0277(11) 0.1823(8) 0.072(3) Uani 0.5 1 d . U P B -3
C67 C 0.3684(8) 0.1197(15) 0.1592(9) 0.085(3) Uani 0.5 1 d . U P B -3
C68 C 0.3942(9) 0.1668(16) 0.2099(10) 0.098(4) Uani 0.5 1 d D U P B -3
C69 C 0.3532(10) 0.2280(13) 0.2220(10) 0.108(4) Uani 0.5 1 d D U P B -3
C70 C 0.4298(8) 0.1341(14) 0.2654(10) 0.091(3) Uani 0.5 1 d D U P B -3
C71 C 0.3506(9) 0.2556(11) 0.2894(10) 0.104(4) Uani 0.5 1 d D U P B -3
C72 C 0.3898(7) 0.2203(10) 0.3429(9) 0.099(3) Uani 0.5 1 d D U P B -3
C73 C 0.3655(8) 0.2183(12) 0.4008(10) 0.091(4) Uani 0.5 1 d D U P B -3
C74 C 0.3733(8) 0.1525(13) 0.4559(9) 0.092(4) Uani 0.5 1 d D U P B -3
C75 C 0.4115(6) 0.0894(11) 0.4474(8) 0.090(3) Uani 0.5 1 d D U P B -3
C76 C 0.4096(7) 0.0122(19) 0.4672(8) 0.095(4) Uani 0.5 1 d . U P B -3
C77 C 0.4398(7) -0.0390(13) 0.4138(11) 0.093(3) Uani 0.5 1 d . U P B -3
C78 C 0.4538(4) 0.0190(12) 0.3591(8) 0.079(3) Uani 0.5 1 d . U P B -3
C79 C 0.4397(6) 0.0886(14) 0.3850(9) 0.091(3) Uani 0.5 1 d D U P B -3
C80 C 0.4287(10) 0.1515(15) 0.3360(10) 0.097(4) Uani 0.5 1 d D U P B -3
Ni1C Ni 0.48124(2) 0.000000 0.08254(3) 0.01468(19) Uani 1 2 d S T P C 1
N2C N 0.48008(11) -0.1296(2) 0.08388(15) 0.0175(6) Uani 1 1 d . . . C 1
N3C N 0.42389(16) 0.000000 0.0093(2) 0.0170(8) Uani 1 2 d S T P C 1
C18C C 0.31673(16) -0.1067(3) -0.10703(19) 0.0263(8) Uani 1 1 d . U . C 1
H18A H 0.336051 -0.159423 -0.121224 0.032 Uiso 1 1 calc R U . C 1
H18B H 0.300330 -0.077413 -0.148478 0.032 Uiso 1 1 calc R U . C 1
C17C C 0.27337(18) -0.1358(4) -0.0636(2) 0.0396(11) Uani 1 1 d . U . C 1
H17A H 0.247996 -0.173530 -0.090530 0.059 Uiso 1 1 calc R U . C 1
H17B H 0.254947 -0.083674 -0.048122 0.059 Uiso 1 1 calc R U . C 1
H17C H 0.289195 -0.168774 -0.024263 0.059 Uiso 1 1 calc R U . C 1
C16C C 0.35542(14) -0.0445(3) -0.06986(17) 0.0207(7) Uani 1 1 d . U . C 1
C15C C 0.39811(14) -0.0718(3) -0.02085(17) 0.0177(7) Uani 1 1 d . U . C 1
C14C C 0.40986(14) -0.1583(3) -0.00602(18) 0.0194(7) Uani 1 1 d . U . C 1
H14C H 0.390448 -0.202581 -0.031663 0.023 Uiso 1 1 calc R U . C 1
C13C C 0.44798(14) -0.1850(2) 0.04363(18) 0.0186(7) Uani 1 1 d . U . C 1
C12C C 0.3735(2) -0.3669(3) 0.0531(3) 0.0449(12) Uani 1 1 d . U . C 1
H12A H 0.356588 -0.418578 0.030554 0.067 Uiso 1 1 calc R U . C 1
H12B H 0.351582 -0.314540 0.042461 0.067 Uiso 1 1 calc R U . C 1
H12C H 0.377347 -0.376375 0.102253 0.067 Uiso 1 1 calc R U . C 1
C11C C 0.42829(17) -0.3531(3) 0.0280(2) 0.0309(9) Uani 1 1 d . U . C 1
H11A H 0.449605 -0.407390 0.036888 0.037 Uiso 1 1 calc R U . C 1
H11B H 0.424072 -0.343691 -0.021746 0.037 Uiso 1 1 calc R U . C 1
C10C C 0.45792(15) -0.2762(3) 0.06099(19) 0.0223(8) Uani 1 1 d . U . C 1
C9C C 0.4987(2) -0.3648(4) 0.2214(3) 0.0468(12) Uani 1 1 d . U . C 1
H9CA H 0.517931 -0.412415 0.246600 0.070 Uiso 1 1 calc R U . C 1
H9CB H 0.460927 -0.379699 0.214563 0.070 Uiso 1 1 calc R U . C 1
H9CC H 0.503193 -0.309709 0.247305 0.070 Uiso 1 1 calc R U . C 1
C8C C 0.52065(18) -0.3532(3) 0.1528(2) 0.0321(9) Uani 1 1 d . U . C 1
H8CA H 0.559563 -0.344967 0.160046 0.038 Uiso 1 1 calc R U . C 1
H8CB H 0.513871 -0.407795 0.125875 0.038 Uiso 1 1 calc R U . C 1
C7C C 0.54786(14) -0.1584(3) 0.17674(18) 0.0213(7) Uani 1 1 d . U . C 1
H7C H 0.567571 -0.202596 0.202084 0.026 Uiso 1 1 calc R U . C 1
C6C C 0.5867(2) -0.1448(3) 0.3493(2) 0.0407(11) Uani 1 1 d . U . C 1
H6CA H 0.607042 -0.184300 0.381168 0.061 Uiso 1 1 calc R U . C 1
H6CB H 0.558042 -0.178059 0.324202 0.061 Uiso 1 1 calc R U . C 1
H6CC H 0.571505 -0.096812 0.374543 0.061 Uiso 1 1 calc R U . C 1
C5C C 0.62302(17) -0.1065(3) 0.3000(2) 0.0329(10) Uani 1 1 d . U . C 1
H5CA H 0.652440 -0.074604 0.325802 0.040 Uiso 1 1 calc R U . C 1
H5CB H 0.638645 -0.155439 0.275230 0.040 Uiso 1 1 calc R U . C 1
C4C C 0.59492(15) -0.0444(3) 0.24940(19) 0.0243(8) Uani 1 1 d . U . C 1
C3C C 0.49705(15) -0.2768(3) 0.1131(2) 0.0229(8) Uani 1 1 d . U . C 1
C2C C 0.51034(14) -0.1854(2) 0.12659(18) 0.0188(7) Uani 1 1 d . U . C 1
C1C C 0.55884(14) -0.0717(3) 0.19274(18) 0.0201(7) Uani 1 1 d . U . C 1
N1C N 0.53606(17) 0.000000 0.1588(2) 0.0172(9) Uani 1 2 d S T P C 1
C1E C 0.1213(4) 0.000000 0.6962(5) 0.070(2) Uani 1 2 d S TU P D 5
H1E H 0.084276 0.000000 0.682794 0.084 Uiso 1 2 calc R U P D 5
C2E C 0.1387(3) 0.000000 0.7625(4) 0.0541(18) Uani 1 2 d S TU P D 5
H2E H 0.113963 0.000000 0.795861 0.065 Uiso 1 2 calc R U P D 5
C3E C 0.1921(3) 0.000000 0.7819(4) 0.0473(16) Uani 1 2 d S TU P D 5
H3E H 0.204343 0.000000 0.828711 0.057 Uiso 1 2 calc R U P D 5
C4E C 0.2281(3) 0.000000 0.7336(4) 0.0479(16) Uani 1 2 d S TU P D 5
H4E H 0.265067 0.000000 0.747134 0.057 Uiso 1 2 calc R U P D 5
C5E C 0.2105(4) 0.000000 0.6668(4) 0.0560(19) Uani 1 2 d S TU P D 5
H5E H 0.235126 0.000000 0.633333 0.067 Uiso 1 2 calc R U P D 5
C6E C 0.1569(4) 0.000000 0.6475(4) 0.072(2) Uani 1 2 d S TU P D 5
H6E H 0.144449 0.000000 0.600752 0.086 Uiso 1 2 calc R U P D 5
C1F C 0.0249(7) -0.2259(13) 0.4727(12) 0.085(4) Uani 0.25 1 d G U P E -6
H1F H 0.049508 -0.272606 0.468882 0.102 Uiso 0.25 1 calc R U P E -6
C2F C -0.0034(8) -0.2203(14) 0.5295(12) 0.083(4) Uani 0.25 1 d G U P E -6
H2F H 0.001842 -0.263147 0.564503 0.099 Uiso 0.25 1 calc R U P E -6
C3F C -0.0394(8) -0.1520(16) 0.5350(11) 0.082(4) Uani 0.25 1 d G U P E -6
H3F H -0.058774 -0.148136 0.573861 0.098 Uiso 0.25 1 calc R U P E -6
C4F C -0.0471(8) -0.0893(13) 0.4838(12) 0.087(4) Uani 0.25 1 d G U P E -6
H4F H -0.071724 -0.042585 0.487598 0.105 Uiso 0.25 1 calc R U P E -6
C5F C -0.0188(9) -0.0949(15) 0.4270(11) 0.090(4) Uani 0.25 1 d G U P E -6
H5F H -0.024059 -0.052043 0.391976 0.108 Uiso 0.25 1 calc R U P E -6
C6F C 0.0172(9) -0.1632(16) 0.4214(10) 0.084(4) Uani 0.25 1 d G U P E -6
H6F H 0.036557 -0.167053 0.382618 0.101 Uiso 0.25 1 calc R U P E -6
C1G C 0.0544(11) -0.132(2) 0.5108(13) 0.081(4) Uani 0.25 1 d G U P F -7
H1G H 0.091913 -0.126102 0.512343 0.098 Uiso 0.25 1 calc R U P F -7
C2G C 0.0242(12) -0.135(2) 0.4486(12) 0.085(4) Uani 0.25 1 d G U P F -7
H2G H 0.040922 -0.131779 0.407633 0.102 Uiso 0.25 1 calc R U P F -7
C3G C -0.0307(12) -0.144(2) 0.4463(13) 0.086(4) Uani 0.25 1 d G U P F -7
H3G H -0.051368 -0.146044 0.403774 0.103 Uiso 0.25 1 calc R U P F -7
C4G C -0.0552(11) -0.149(2) 0.5062(14) 0.083(4) Uani 0.25 1 d G U P F -7
H4G H -0.092667 -0.154631 0.504626 0.100 Uiso 0.25 1 calc R U P F -7
C5G C -0.0249(11) -0.145(2) 0.5684(13) 0.081(4) Uani 0.25 1 d G U P F -7
H5G H -0.041678 -0.148954 0.609338 0.097 Uiso 0.25 1 calc R U P F -7
C6G C 0.0299(11) -0.137(2) 0.5707(12) 0.079(4) Uani 0.25 1 d G U P F -7
H6G H 0.050612 -0.134689 0.613197 0.095 Uiso 0.25 1 calc R U P F -7

loop_
_atom_site_aniso_label
_atom_site_aniso_U_11
_atom_site_aniso_U_22
_atom_site_aniso_U_33
_atom_site_aniso_U_23
_atom_site_aniso_U_13
_atom_site_aniso_U_12
N1 0.035(3) 0.025(3) 0.041(3) 0.000 0.026(2) 0.000
Er1 0.0367(16) 0.086(3) 0.0436(15) 0.000 0.0303(11) 0.000
Er2 0.0485(12) 0.0517(15) 0.0973(19) -0.0430(18) 0.0281(11) 0.0096(10)
Er3 0.121(3) 0.0279(10) 0.087(2) -0.0068(17) 0.036(3) 0.0269(14)
Er4 0.038(3) 0.083(5) 0.091(5) 0.019(5) 0.039(3) -0.008(4)
Er5 0.023(3) 0.088(10) 0.077(7) 0.000 0.023(4) 0.000
Er6 0.062(4) 0.255(13) 0.206(10) 0.000 -0.038(5) 0.000
Er7 0.072(5) 0.052(3) 0.101(5) 0.043(3) 0.054(4) 0.043(3)
Er8 0.053(6) 0.085(5) 0.043(5) 0.000 0.036(6) 0.000
Er9 0.090(6) 0.042(4) 0.097(6) -0.035(4) 0.050(5) -0.007(4)
Er10 0.096(6) 0.060(6) 0.141(9) 0.014(6) 0.010(7) 0.066(5)
Er11 0.072(9) 0.091(9) 0.048(7) -0.003(7) 0.044(6) -0.016(8)
Er12 0.092(6) 0.078(10) 0.042(3) -0.010(4) 0.008(4) 0.007(5)
Er13 0.100(8) 0.056(7) 0.074(7) -0.019(5) 0.034(7) 0.026(7)
Er14 0.065(11) 0.122(10) 0.038(7) 0.000 0.028(10) 0.000
Er15 0.103(8) 0.072(7) 0.135(9) 0.029(7) 0.020(8) 0.003(7)
Er16 0.105(9) 0.081(9) 0.094(8) -0.038(7) 0.006(8) -0.015(8)
Er17 0.097(8) 0.093(8) 0.112(8) -0.008(8) 0.024(8) -0.027(8)
Er18 0.102(13) 0.090(13) 0.072(11) 0.000 -0.016(11) 0.000
C1 0.023(4) 0.122(7) 0.152(7) -0.037(6) -0.009(5) -0.035(5)
C2 0.028(4) 0.137(6) 0.164(6) -0.030(6) -0.003(5) -0.023(4)
C3 0.037(4) 0.143(7) 0.160(7) -0.028(6) 0.022(6) -0.026(5)
C4 0.065(6) 0.117(7) 0.155(8) 0.004(7) 0.030(6) -0.051(6)
C5 0.038(5) 0.092(7) 0.163(7) -0.024(6) 0.013(6) -0.044(6)
C6 0.080(6) 0.051(6) 0.140(7) -0.009(6) 0.005(6) -0.037(5)
C7 0.062(6) 0.038(5) 0.101(6) -0.034(5) -0.010(5) -0.021(5)
C8 0.066(6) 0.063(6) 0.095(6) -0.047(5) -0.032(5) -0.006(5)
C9 0.060(6) 0.098(7) 0.132(7) -0.039(6) -0.044(6) 0.000(6)
C10 0.077(6) 0.108(7) 0.109(6) -0.003(7) -0.063(5) 0.007(7)
C11 0.073(7) 0.132(8) 0.134(7) 0.006(7) -0.057(6) 0.027(6)
C12 0.056(6) 0.153(8) 0.163(8) -0.009(7) -0.035(7) 0.022(6)
C13 0.075(7) 0.133(8) 0.166(8) -0.023(7) -0.003(7) 0.061(6)
C14 0.076(6) 0.133(8) 0.152(7) -0.032(7) 0.053(6) 0.051(7)
C15 0.078(6) 0.156(8) 0.147(7) -0.016(7) 0.062(6) 0.014(7)
C16 0.109(7) 0.147(8) 0.102(6) 0.003(7) 0.077(5) -0.002(7)
C17 0.121(7) 0.116(7) 0.090(6) 0.025(6) 0.070(6) -0.035(6)
C18 0.103(7) 0.103(7) 0.125(7) 0.032(6) 0.060(6) -0.054(6)
C19 0.125(7) 0.065(6) 0.129(7) 0.047(6) 0.025(7) -0.041(6)
C20 0.101(7) 0.038(5) 0.140(7) 0.017(6) 0.002(7) -0.040(6)
C21 0.113(7) 0.024(5) 0.129(7) 0.015(5) -0.010(6) -0.002(5)
C22 0.087(6) 0.030(5) 0.091(6) -0.021(5) 0.001(6) -0.005(5)
C23 0.092(6) 0.061(6) 0.078(6) -0.040(5) 0.011(6) 0.014(6)
C24 0.097(7) 0.077(6) 0.055(5) -0.037(5) 0.012(6) 0.015(6)
C25 0.083(6) 0.076(6) 0.045(5) -0.037(5) -0.017(5) 0.006(6)
C26 0.099(6) 0.089(6) 0.028(4) -0.009(4) -0.010(5) 0.003(5)
C27 0.099(6) 0.093(7) 0.061(5) 0.011(5) -0.050(5) 0.008(5)
C28 0.106(7) 0.088(7) 0.074(6) 0.037(6) -0.043(6) 0.019(7)
C29 0.104(7) 0.105(8) 0.124(7) 0.034(7) -0.056(7) 0.038(7)
C30 0.122(8) 0.088(7) 0.131(7) 0.030(7) -0.027(7) 0.061(7)
C31 0.103(8) 0.102(7) 0.153(8) -0.003(7) -0.001(7) 0.079(6)
C32 0.112(7) 0.073(6) 0.114(7) -0.023(6) 0.005(6) 0.078(6)
C33 0.112(7) 0.120(7) 0.119(7) -0.041(7) 0.038(7) 0.065(7)
C34 0.130(7) 0.123(7) 0.089(6) -0.058(6) 0.045(6) 0.034(7)
C35 0.129(7) 0.134(8) 0.066(6) -0.019(6) 0.064(6) 0.011(7)
C36 0.149(7) 0.121(7) 0.042(4) 0.004(7) 0.036(5) -0.016(7)
C37 0.141(7) 0.090(7) 0.039(5) 0.029(5) 0.038(5) -0.025(6)
C38 0.138(7) 0.078(6) 0.055(6) 0.045(5) 0.001(6) -0.022(6)
C39 0.133(7) 0.051(6) 0.080(6) 0.051(5) 0.008(6) -0.025(6)
C40 0.128(7) 0.054(6) 0.095(6) 0.040(6) -0.016(7) 0.010(6)
C41 0.121(7) 0.045(6) 0.121(7) 0.017(6) -0.010(7) 0.019(6)
C42 0.086(6) 0.063(6) 0.120(7) -0.017(6) 0.009(6) 0.040(5)
C43 0.074(6) 0.062(6) 0.114(7) -0.036(6) 0.031(6) 0.018(6)
C44 0.067(6) 0.092(7) 0.096(6) -0.014(6) 0.043(5) 0.026(6)
C45 0.075(7) 0.099(7) 0.068(6) 0.000(6) 0.054(5) 0.024(6)
C46 0.094(7) 0.093(7) 0.040(5) -0.008(5) 0.041(5) 0.015(6)
C47 0.103(6) 0.087(7) 0.030(3) 0.007(7) 0.027(4) 0.005(7)
C48 0.100(7) 0.086(7) 0.039(5) 0.030(5) 0.023(6) 0.000(6)
C49 0.111(7) 0.079(7) 0.067(6) 0.046(5) -0.004(7) 0.008(7)
C50 0.129(8) 0.065(6) 0.097(7) 0.054(6) -0.002(7) 0.003(7)
C51 0.142(8) 0.058(7) 0.121(7) 0.035(6) -0.017(7) 0.029(7)
C52 0.162(8) 0.049(7) 0.127(7) 0.007(6) -0.009(7) 0.015(7)
C53 0.145(7) 0.046(6) 0.104(7) -0.028(6) -0.005(7) 0.039(6)
C54 0.138(7) 0.055(6) 0.098(7) -0.051(6) -0.007(7) 0.016(6)
C55 0.143(7) 0.090(7) 0.079(6) -0.068(6) 0.019(6) 0.017(6)
C56 0.137(8) 0.095(7) 0.049(6) -0.049(6) -0.010(6) -0.002(7)
C57 0.140(7) 0.109(7) 0.024(4) -0.014(5) -0.009(5) -0.031(6)
C58 0.130(7) 0.095(7) 0.042(5) 0.011(5) -0.045(5) -0.019(6)
C59 0.130(7) 0.079(6) 0.053(6) 0.030(5) -0.036(6) -0.001(6)
C60 0.115(7) 0.079(7) 0.097(7) 0.034(6) -0.029(6) 0.020(6)
C61 0.088(7) 0.080(7) 0.108(7) 0.017(6) -0.030(6) 0.032(6)
C62 0.078(6) 0.082(7) 0.122(7) -0.001(6) 0.001(6) 0.045(6)
C63 0.047(5) 0.092(7) 0.107(7) -0.008(6) 0.027(5) 0.031(6)
C64 0.030(4) 0.095(8) 0.101(6) 0.003(6) 0.022(4) 0.008(5)
C65 0.046(5) 0.099(7) 0.099(6) 0.013(6) 0.039(5) -0.012(5)
C66 0.056(5) 0.096(8) 0.073(6) 0.017(5) 0.055(5) 0.001(5)
C67 0.089(6) 0.103(7) 0.068(6) 0.033(6) 0.037(5) -0.028(6)
C68 0.100(7) 0.093(7) 0.107(7) 0.025(6) 0.039(6) -0.039(6)
C69 0.134(8) 0.072(6) 0.119(7) 0.035(6) 0.018(7) -0.032(6)
C70 0.073(6) 0.095(7) 0.107(7) 0.006(6) 0.024(6) -0.045(6)
C71 0.145(8) 0.045(6) 0.121(7) 0.007(6) 0.006(7) -0.032(6)
C72 0.111(7) 0.058(6) 0.123(7) -0.021(6) -0.014(7) -0.043(6)
C73 0.118(7) 0.056(6) 0.094(6) -0.038(6) -0.021(6) -0.023(6)
C74 0.119(7) 0.079(7) 0.071(6) -0.044(6) -0.027(6) -0.025(6)
C75 0.096(6) 0.078(6) 0.085(6) -0.023(6) -0.051(5) -0.029(6)
C76 0.107(6) 0.091(8) 0.073(5) 0.002(6) -0.057(5) -0.017(7)
C77 0.075(6) 0.097(7) 0.099(6) 0.011(6) -0.036(6) 0.003(6)
C78 0.036(4) 0.095(8) 0.103(6) -0.004(6) -0.015(5) -0.016(5)
C79 0.062(6) 0.087(7) 0.115(7) -0.017(6) -0.032(6) -0.034(6)
C80 0.080(7) 0.086(7) 0.121(7) -0.015(6) -0.010(7) -0.052(6)
Ni1C 0.0126(3) 0.0148(3) 0.0166(3) 0.000 0.0014(2) 0.000
N2C 0.0150(14) 0.0176(15) 0.0200(14) -0.0012(12) 0.0029(11) 0.0006(11)
N3C 0.014(2) 0.018(2) 0.019(2) 0.000 0.0039(16) 0.000
C18C 0.0227(18) 0.031(2) 0.0242(18) -0.0050(16) -0.0042(15) -0.0025(16)
C17C 0.030(2) 0.047(3) 0.041(2) -0.013(2) 0.0040(19) -0.018(2)
C16C 0.0160(16) 0.0277(18) 0.0182(16) -0.0018(15) 0.0012(13) -0.0010(15)
C15C 0.0151(16) 0.0225(18) 0.0159(15) -0.0020(14) 0.0032(13) -0.0011(14)
C14C 0.0175(16) 0.0207(18) 0.0204(16) -0.0022(14) 0.0031(13) -0.0027(14)
C13C 0.0164(16) 0.0176(18) 0.0222(16) -0.0017(14) 0.0047(13) -0.0011(13)
C12C 0.036(2) 0.033(3) 0.066(3) -0.002(2) 0.005(2) -0.015(2)
C11C 0.030(2) 0.0185(19) 0.043(2) -0.0043(17) -0.0015(18) -0.0003(16)
C10C 0.0197(17) 0.0176(18) 0.0300(18) -0.0016(15) 0.0051(14) 0.0001(14)
C9C 0.050(3) 0.034(3) 0.056(3) 0.022(2) 0.002(2) 0.001(2)
C8C 0.033(2) 0.0167(19) 0.045(2) 0.0019(17) -0.0033(18) 0.0042(16)
C7C 0.0192(17) 0.0223(18) 0.0223(17) 0.0025(14) 0.0016(14) 0.0025(14)
C6C 0.050(3) 0.038(3) 0.031(2) 0.0089(19) -0.010(2) 0.003(2)
C5C 0.031(2) 0.030(2) 0.035(2) 0.0008(18) -0.0120(17) 0.0063(17)
C4C 0.0169(17) 0.0281(19) 0.0271(18) 0.0016(16) -0.0023(14) 0.0023(15)
C3C 0.0200(17) 0.0179(18) 0.0311(18) 0.0012(15) 0.0041(14) 0.0029(14)
C2C 0.0178(16) 0.0163(17) 0.0230(17) 0.0012(14) 0.0050(13) 0.0031(13)
C1C 0.0161(16) 0.0232(18) 0.0212(16) 0.0007(14) 0.0021(13) 0.0021(14)
N1C 0.017(2) 0.017(2) 0.017(2) 0.000 0.0024(16) 0.000
C1E 0.059(5) 0.096(6) 0.053(4) 0.000 -0.005(4) 0.000
C2E 0.055(4) 0.064(5) 0.045(4) 0.000 0.015(3) 0.000
C3E 0.053(4) 0.059(4) 0.031(3) 0.000 0.004(3) 0.000
C4E 0.055(4) 0.054(4) 0.035(3) 0.000 0.006(3) 0.000
C5E 0.071(5) 0.065(5) 0.033(3) 0.000 0.013(3) 0.000
C6E 0.081(5) 0.098(6) 0.035(4) 0.000 -0.005(4) 0.000
C1F 0.057(7) 0.100(8) 0.102(9) 0.032(8) 0.022(7) 0.031(7)
C2F 0.053(7) 0.097(8) 0.100(9) 0.032(8) 0.023(7) 0.034(7)
C3F 0.053(6) 0.094(8) 0.101(9) 0.034(8) 0.025(7) 0.033(7)
C4F 0.060(6) 0.100(8) 0.105(9) 0.032(8) 0.024(7) 0.032(7)
C5F 0.064(7) 0.102(9) 0.106(10) 0.033(8) 0.021(7) 0.027(7)
C6F 0.058(6) 0.096(8) 0.101(9) 0.034(8) 0.022(7) 0.028(7)
C1G 0.053(7) 0.090(9) 0.104(10) 0.037(8) 0.022(7) 0.037(7)
C2G 0.057(6) 0.098(8) 0.101(10) 0.035(8) 0.023(7) 0.027(7)
C3G 0.060(6) 0.098(8) 0.102(9) 0.030(8) 0.024(6) 0.026(7)
C4G 0.055(7) 0.096(8) 0.102(10) 0.029(8) 0.026(7) 0.028(7)
C5G 0.053(7) 0.094(8) 0.100(10) 0.031(8) 0.024(7) 0.034(7)
C6G 0.052(7) 0.086(8) 0.101(10) 0.039(8) 0.021(7) 0.041(7)

loop_
_atom_type_symbol
_atom_type_description
_atom_type_scat_dispersion_real
_atom_type_scat_dispersion_imag
_atom_type_scat_source
C C 0.0033 0.0016 'International Tables Vol C Tables 4.2.6.8 and 6.1.1.4'
H H 0.0000 0.0000 'International Tables Vol C Tables 4.2.6.8 and 6.1.1.4'
N N 0.0061 0.0033 'International Tables Vol C Tables 4.2.6.8 and 6.1.1.4'
S S 0.1246 0.1234 'International Tables Vol C Tables 4.2.6.8 and 6.1.1.4'
Ni Ni 0.3393 1.1124 'International Tables Vol C Tables 4.2.6.8 and 6.1.1.4'
Er Er -0.2586 4.9576 'International Tables Vol C Tables 4.2.6.8 and 6.1.1.4'

loop_
_geom_angle_atom_site_label_1
_geom_angle_atom_site_label_2
_geom_angle_atom_site_label_3
_geom_angle
_geom_angle_site_symmetry_1
_geom_angle_site_symmetry_3
Er17 N1 Er11 39.5(12) . .
Er17 N1 Er11 71.7(10) 6 .
Er17 N1 Er13 81.4(10) . .
Er17 N1 Er13 132.0(11) 6 .
Er11 N1 Er13 120.5(11) . .
Er11 N1 Er13 149.6(10) 6 .
Er17 N1 Er14 79.1(9) . .
Er17 N1 Er14 79.1(9) 6 .
Er11 N1 Er14 43.7(10) . .
Er11 N1 Er14 43.7(10) 6 .
Er13 N1 Er14 144.2(7) . .
Er13 N1 Er14 144.2(7) 6 .
Er17 N1 Er5 47.3(9) . .
Er17 N1 Er5 47.3(9) 6 .
Er11 N1 Er5 30.4(8) . .
Er11 N1 Er5 30.4(8) 6 .
Er13 N1 Er5 119.1(9) . .
Er13 N1 Er5 119.1(9) 6 .
Er14 N1 Er5 65.1(10) . .
Er17 N1 Er16 57.2(11) . .
Er17 N1 Er16 109.2(12) 6 .
Er11 N1 Er16 95.8(12) . .
Er11 N1 Er16 118.6(10) 6 .
Er13 N1 Er16 31.1(9) . .
Er13 N1 Er16 79.5(9) 6 .
Er14 N1 Er16 135.4(9) . .
Er5 N1 Er16 88.2(9) . .
Er17 N1 Er12 89.2(8) . .
Er17 N1 Er12 104.1(8) 6 .
Er11 N1 Er12 125.9(9) . .
Er11 N1 Er12 134.2(9) 6 .
Er13 N1 Er12 28.9(7) . .
Er13 N1 Er12 47.4(8) 6 .
Er14 N1 Er12 168.1(5) . .
Er5 N1 Er12 108.3(7) . .
Er16 N1 Er12 32.7(7) . .
Er16 N1 Er12 50.9(9) 6 .
Er11 Er1 Er4 50(2) . .
Er11 Er1 Er4 124(3) 6 .
Er11 Er1 Er5 86(3) . .
Er11 Er1 Er5 86(3) 6 .
Er4 Er1 Er5 39.3(9) . .
Er4 Er1 Er5 39.3(9) 6 .
Er11 Er1 Er8 85(3) . .
Er11 Er1 Er8 85(3) 6 .
Er4 Er1 Er8 133.9(11) . .
Er4 Er1 Er8 133.9(11) 6 .
Er5 Er1 Er8 151.8(12) . .
Er11 Er1 Er14 82(3) . .
Er11 Er1 Er14 82(3) 6 .
Er4 Er1 Er14 128.4(13) . .
Er4 Er1 Er14 128.4(13) 6 .
Er5 Er1 Er14 141.4(15) . .
Er8 Er1 Er14 10.3(16) . .
Er11 Er1 Er17 29(3) . .
Er11 Er1 Er17 124(2) 6 .
Er4 Er1 Er17 29.6(13) . .
Er4 Er1 Er17 95.0(12) 6 .
Er5 Er1 Er17 58.8(9) . .
Er8 Er1 Er17 105.5(9) . .
Er14 Er1 Er17 99.0(11) . .
Er11 Er1 N1 72(2) . .
Er11 Er1 N1 72(2) 6 .
Er4 Er1 N1 79.3(8) . .
Er4 Er1 N1 79.3(8) 6 .
Er5 Er1 N1 74.3(10) . .
Er8 Er1 N1 77.4(7) . .
Er14 Er1 N1 67.1(11) . .
Er17 Er1 N1 58.5(7) . .
Er17 Er1 N1 58.5(7) 6 .
Er11 Er1 Er15 27(2) . .
Er11 Er1 Er15 120(2) 6 .
Er4 Er1 Er15 69.0(11) . .
Er4 Er1 Er15 124.3(9) 6 .
Er5 Er1 Er15 96.3(9) . .
Er8 Er1 Er15 65.4(7) . .
Er14 Er1 Er15 59.5(8) . .
Er17 Er1 Er15 40.2(9) . .
Er17 Er1 Er15 109.9(8) 6 .
N1 Er1 Er15 51.7(5) . .
Er3 Er2 Er9 96.4(12) . .
Er3 Er2 Er13 147.9(11) . .
Er9 Er2 Er13 61.6(13) . .
Er3 Er2 Er10 25.7(10) . .
Er9 Er2 Er10 115.6(12) . .
Er13 Er2 Er10 142.1(9) . .
Er3 Er2 Er16 115.5(11) . .
Er9 Er2 Er16 26.7(13) . .
Er13 Er2 Er16 36.7(15) . .
Er10 Er2 Er16 126.0(10) . .
Er3 Er2 Er15 25.4(8) . .
Er9 Er2 Er15 77.1(12) . .
Er13 Er2 Er15 122.5(12) . .
Er10 Er2 Er15 38.4(10) . .
Er16 Er2 Er15 91.6(11) . .
Er3 Er2 Er12 139.3(6) . .
Er9 Er2 Er12 61.9(11) . .
Er13 Er2 Er12 10.2(7) . .
Er10 Er2 Er12 132.0(6) . .
Er16 Er2 Er12 35.4(8) . .
Er15 Er2 Er12 114.3(7) . .
Er3 Er2 N1 82.3(4) . .
Er9 Er2 N1 77.3(6) . .
Er13 Er2 N1 70.6(7) . .
Er10 Er2 N1 72.1(5) . .
Er16 Er2 N1 64.3(6) . .
Er15 Er2 N1 62.1(6) . .
Er12 Er2 N1 60.4(3) . .
Er3 Er2 Er17 66.1(8) . .
Er9 Er2 Er17 40.5(9) . .
Er13 Er2 Er17 83.0(13) . .
Er10 Er2 Er17 77.7(9) . .
Er16 Er2 Er17 50.1(10) . .
Er15 Er2 Er17 41.5(9) . .
Er12 Er2 Er17 76.8(7) . .
N1 Er2 Er17 49.3(6) . .
Er3 Er2 Er6 67.8(7) . .
Er9 Er2 Er6 128.2(6) . .
Er13 Er2 Er6 106.0(10) . .
Er10 Er2 Er6 42.8(8) . .
Er16 Er2 Er6 116.0(7) . .
Er15 Er2 Er6 69.2(7) . .
Er12 Er2 Er6 97.7(3) . .
N1 Er2 Er6 52.5(2) . .
Er17 Er2 Er6 90.7(6) . .
Er12 Er2 Er6 85.4(3) 6 .
Er3 Er2 Er18 120.4(10) . .
Er9 Er2 Er18 47.8(11) . .
Er13 Er2 Er18 27.5(13) . .
Er10 Er2 Er18 119.7(9) . .
Er16 Er2 Er18 22.2(9) . .
Er15 Er2 Er18 95.0(10) . .
Er12 Er2 Er18 20.2(8) . .
N1 Er2 Er18 48.9(6) . .
Er17 Er2 Er18 56.6(10) . .
Er12 Er2 Er18 24.1(7) 6 .
Er6 Er2 Er18 96.7(4) . .
Er10 Er3 Er2 128(2) . .
Er10 Er3 Er7 94(2) . .
Er2 Er3 Er7 37.0(10) . .
Er10 Er3 Er9 149.6(12) . .
Er2 Er3 Er9 42.6(5) . .
Er7 Er3 Er9 78.9(12) . .
Er10 Er3 Er15 66.6(18) . .
Er2 Er3 Er15 141.1(11) . .
Er7 Er3 Er15 146.9(12) . .
Er9 Er3 Er15 104.6(13) . .
Er10 Er3 Er13 127.5(17) . .
Er2 Er3 Er13 18.9(7) . .
Er7 Er3 Er13 49.2(14) . .
Er9 Er3 Er13 31.3(10) . .
Er15 Er3 Er13 122.3(12) . .
Er10 Er3 N1 77.7(10) . .
Er2 Er3 N1 78.3(5) . .
Er7 Er3 N1 80.3(6) . .
Er9 Er3 N1 72.1(5) . .
Er15 Er3 N1 70.0(8) . .
Er13 Er3 N1 62.6(5) . .
Er10 Er3 Er16 135.6(12) . .
Er2 Er3 Er16 46.9(8) . .
Er7 Er3 Er16 79.6(14) . .
Er9 Er3 Er16 14.3(7) . .
Er15 Er3 Er16 96.1(12) . .
Er13 Er3 Er16 30.5(10) . .
N1 Er3 Er16 57.9(6) . .
Er10 Er3 Er17 102.8(15) . .
Er2 Er3 Er17 97.6(9) . .
Er7 Er3 Er17 123.4(11) . .
Er9 Er3 Er17 60.1(9) . .
Er15 Er3 Er17 45.0(11) . .
Er13 Er3 Er17 79.4(10) . .
N1 Er3 Er17 52.1(6) . .
Er16 Er3 Er17 51.2(9) . .
Er10 Er3 Er6 33.3(15) . .
Er2 Er3 Er6 96.3(8) . .
Er7 Er3 Er6 67.0(12) . .
Er9 Er3 Er6 120.1(6) . .
Er15 Er3 Er6 83.8(10) . .
Er13 Er3 Er6 94.3(8) . .
N1 Er3 Er6 55.3(2) . .
Er16 Er3 Er6 108.3(6) . .
Er17 Er3 Er6 100.3(6) . .
Er10 Er3 Er12 120.6(13) . .
Er2 Er3 Er12 30.3(5) . .
Er7 Er3 Er12 55.0(11) . .
Er9 Er3 Er12 32.9(6) . .
Er15 Er3 Er12 111.3(9) . .
Er13 Er3 Er12 12.0(5) . .
N1 Er3 Er12 50.9(3) . .
Er16 Er3 Er12 26.4(6) . .
Er17 Er3 Er12 70.4(7) . .
Er6 Er3 Er12 88.2(3) . .
Er10 Er3 Er11 78.1(14) . .
Er2 Er3 Er11 110.6(7) . .
Er7 Er3 Er11 121.9(8) . .
Er9 Er3 Er11 81.2(8) . .
Er15 Er3 Er11 31.3(10) . .
Er13 Er3 Er11 91.8(8) . .
N1 Er3 Er11 41.6(5) . .
Er16 Er3 Er11 69.5(8) . .
Er17 Er3 Er11 25.0(8) . .
Er6 Er3 Er11 77.7(6) . .
Er12 Er3 Er11 80.4(5) . .
Er5 Er4 Er11 129(6) . .
Er5 Er4 Er1 80(3) . .
Er11 Er4 Er1 55(3) . .
Er5 Er4 Er17 119(3) . .
Er11 Er4 Er17 83(4) . .
Er1 Er4 Er17 132.7(17) . .
Er4 Er4 Er17 137.5(11) 6 .
Er5 Er4 Er8 99(3) . .
Er11 Er4 Er8 31(4) . .
Er1 Er4 Er8 25.2(7) . .
Er4 Er4 Er8 71.8(5) 6 .
Er17 Er4 Er8 108.5(13) . .
Er11 Er4 Er8 43.6(16) 6 .
Er5 Er4 Er14 101(3) . .
Er11 Er4 Er14 28(3) . .
Er1 Er4 Er14 34.1(9) . .
Er4 Er4 Er14 75.9(4) 6 .
Er17 Er4 Er14 98.8(13) . .
Er11 Er4 Er14 47.9(15) 6 .
Er8 Er4 Er14 10.5(8) . .
Er5 Er4 N1 77(2) . .
Er11 Er4 N1 72(3) . .
Er1 Er4 N1 79.4(8) . .
Er4 Er4 N1 76.5(4) 6 .
Er17 Er4 N1 65.5(11) . .
Er11 Er4 N1 67.5(12) 6 .
Er8 Er4 N1 68.2(6) . .
Er14 Er4 N1 59.1(8) . .
Er17 Er4 N1 55.5(7) 6 .
Er5 Er4 Er15 131(3) . .
Er11 Er4 Er15 44(3) . .
Er1 Er4 Er15 93.5(11) . .
Er4 Er4 Er15 125.2(6) 6 .
Er17 Er4 Er15 40.5(13) . .
Er11 Er4 Er15 102.6(15) 6 .
Er8 Er4 Er15 68.5(7) . .
Er14 Er4 Er15 59.5(7) . .
Er17 Er4 Er15 108.9(9) 6 .
N1 Er4 Er15 54.5(5) . .
Er5 Er4 Er16 86(3) . .
Er11 Er4 Er16 100(3) . .
Er1 Er4 Er16 125.6(10) . .
Er4 Er4 Er16 105.1(6) 6 .
Er17 Er4 Er16 33.5(13) . .
Er11 Er4 Er16 109.9(14) 6 .
Er8 Er4 Er16 111.2(8) . .
Er14 Er4 Er16 100.9(9) . .
Er17 Er4 Er16 81.4(9) 6 .
N1 Er4 Er16 46.2(5) . .
Er15 Er4 Er16 59.1(9) . .
Er4 Er5 Er1 61(3) . .
Er4 Er5 Er1 61(3) 6 .
Er4 Er5 Er11 27(3) . .
Er4 Er5 Er11 98(4) 6 .
Er1 Er5 Er11 38.4(16) . .
Er11 Er5 Er11 73(3) 6 .
Er4 Er5 Er17 43(3) . .
Er4 Er5 Er17 145(3) 6 .
Er1 Er5 Er17 93.4(12) . .
Er11 Er5 Er17 118.7(18) 6 .
Er11 Er5 Er17 55.6(19) . .
Er17 Er5 Er17 124.1(17) 6 .
Er4 Er5 Er8 62(3) . .
Er4 Er5 Er8 62(3) 6 .
Er1 Er5 Er8 14.6(6) . .
Er11 Er5 Er8 36.3(16) 6 .
Er11 Er5 Er8 36.3(16) . .
Er17 Er5 Er8 86.6(11) 6 .
Er17 Er5 Er8 86.6(11) . .
Er4 Er5 N1 88(2) . .
Er4 Er5 N1 88(2) 6 .
Er1 Er5 N1 81.4(11) . .
Er11 Er5 N1 72.2(13) 6 .
Er11 Er5 N1 72.2(13) . .
Er17 Er5 N1 63.2(9) 6 .
Er17 Er5 N1 63.2(9) . .
Er8 Er5 N1 66.8(7) . .
Er4 Er5 Er14 65(3) . .
Er4 Er5 Er14 65(3) 6 .
Er1 Er5 Er14 24.2(9) . .
Er11 Er5 Er14 37.5(15) 6 .
Er11 Er5 Er14 37.5(15) . .
Er17 Er5 Er14 82.2(11) 6 .
Er17 Er5 Er14 82.2(11) . .
Er8 Er5 Er14 9.6(9) . .
N1 Er5 Er14 57.2(8) . .
Er4 Er5 Er18 111(3) . .
Er4 Er5 Er18 111(3) 6 .
Er1 Er5 Er18 133.0(15) . .
Er11 Er5 Er18 113.3(16) 6 .
Er11 Er5 Er18 113.3(16) . .
Er17 Er5 Er18 67.6(10) 6 .
Er17 Er5 Er18 67.6(10) . .
Er8 Er5 Er18 118.4(11) . .
N1 Er5 Er18 51.6(9) . .
Er14 Er5 Er18 108.8(12) . .
Er10 Er6 N1 62.8(4) . .
Er10 Er6 N1 62.8(4) 6 .
Er10 Er6 Er7 29.1(6) . .
Er10 Er6 Er7 109.5(7) 6 .
N1 Er6 Er7 59.0(3) . .
Er7 Er6 Er7 85.9(7) 6 .
Er10 Er6 Er3 11.7(5) . .
Er10 Er6 Er3 115.7(6) 6 .
N1 Er6 Er3 55.51(19) . .
Er7 Er6 Er3 98.1(5) 6 .
Er7 Er6 Er3 19.1(2) . .
Er10 Er6 Er14 76.6(7) . .
Er10 Er6 Er14 76.6(7) 6 .
N1 Er6 Er14 51.7(8) . .
Er7 Er6 Er14 95.1(6) 6 .
Er7 Er6 Er14 95.1(6) . .
Er3 Er6 Er14 79.4(5) . .
Er3 Er6 Er14 79.4(5) 6 .
Er10 Er6 Er2 27.3(6) . .
Er10 Er6 Er2 105.4(6) 6 .
N1 Er6 Er2 51.8(2) . .
Er7 Er6 Er2 84.0(4) 6 .
Er7 Er6 Er2 7.6(3) . .
Er3 Er6 Er2 15.88(15) . .
Er3 Er6 Er2 94.3(3) 6 .
Er14 Er6 Er2 87.9(6) . .
Er10 Er6 Er15 25.2(7) . .
Er10 Er6 Er15 111.5(7) 6 .
N1 Er6 Er15 50.8(5) . .
Er7 Er6 Er15 108.4(6) 6 .
Er7 Er6 Er15 48.7(6) . .
Er3 Er6 Er15 30.0(6) . .
Er3 Er6 Er15 106.0(5) 6 .
Er14 Er6 Er15 51.5(6) . .
Er2 Er6 Er15 43.4(6) . .
Er2 Er6 Er15 101.9(5) 6 .
Er3 Er7 Er10 39.6(11) . .
Er3 Er7 Er9 61.1(11) . .
Er10 Er7 Er9 96.5(12) . .
Er3 Er7 Er13 103.0(16) . .
Er10 Er7 Er13 129.9(13) . .
Er9 Er7 Er13 43.3(10) . .
Er3 Er7 Er15 20.8(8) . .
Er10 Er7 Er15 30.3(12) . .
Er9 Er7 Er15 66.5(9) . .
Er13 Er7 Er15 101.5(12) . .
Er3 Er7 Er16 79.0(14) . .
Er10 Er7 Er16 107.5(13) . .
Er9 Er7 Er16 22.4(10) . .
Er13 Er7 Er16 24.2(12) . .
Er15 Er7 Er16 78.0(10) . .
Er3 Er7 N1 78.3(6) . .
Er10 Er7 N1 72.6(7) . .
Er9 Er7 N1 70.0(6) . .
Er13 Er7 N1 66.2(7) . .
Er15 Er7 N1 59.9(6) . .
Er16 Er7 N1 57.6(6) . .
Er3 Er7 Er12 108.1(13) . .
Er10 Er7 Er12 126.2(9) . .
Er9 Er7 Er12 52.7(9) . .
Er13 Er7 Er12 13.9(8) . .
Er15 Er7 Er12 101.6(8) . .
Er16 Er7 Er12 30.8(7) . .
N1 Er7 Er12 56.4(4) . .
Er3 Er7 Er6 93.9(13) . .
Er10 Er7 Er6 57.1(12) . .
Er9 Er7 Er6 126.2(7) . .
Er13 Er7 Er6 116.4(8) . .
Er15 Er7 Er6 75.9(8) . .
Er16 Er7 Er6 115.4(6) . .
N1 Er7 Er6 58.1(3) . .
Er12 Er7 Er6 102.8(4) . .
Er3 Er7 Er17 43.1(9) . .
Er10 Er7 Er17 64.6(11) . .
Er9 Er7 Er17 37.5(7) . .
Er13 Er7 Er17 66.0(10) . .
Er15 Er7 Er17 35.5(8) . .
Er16 Er7 Er17 42.9(8) . .
N1 Er7 Er17 43.8(5) . .
Er12 Er7 Er17 66.9(7) . .
Er6 Er7 Er17 90.9(6) . .
Er12 Er7 Er17 70.4(6) 6 .
Er14 Er8 Er1 152(5) . .
Er14 Er8 Er11 128(3) . .
Er1 Er8 Er11 37.1(14) . .
Er14 Er8 Er4 138(4) . .
Er1 Er8 Er4 20.8(6) . .
Er11 Er8 Er4 17.0(15) . .
Er11 Er8 Er4 53.3(15) 6 .
Er14 Er8 Er5 138(4) . .
Er1 Er8 Er5 13.7(6) . .
Er11 Er8 Er5 35.1(14) . .
Er11 Er8 Er5 35.1(14) 6 .
Er4 Er8 Er5 18.5(5) . .
Er4 Er8 Er5 18.5(5) 6 .
Er14 Er8 N1 75(4) . .
Er1 Er8 N1 77.0(8) . .
Er11 Er8 N1 69.1(13) . .
Er11 Er8 N1 69.1(13) 6 .
Er4 Er8 N1 67.9(6) . .
Er4 Er8 N1 67.9(6) 6 .
Er5 Er8 N1 63.3(7) . .
Er14 Er8 Er17 109(3) . .
Er1 Er8 Er17 51.6(8) . .
Er11 Er8 Er17 20.3(13) . .
Er11 Er8 Er17 76.7(17) 6 .
Er4 Er8 Er17 31.2(9) . .
Er4 Er8 Er17 61.9(10) 6 .
Er5 Er8 Er17 44.1(8) . .
N1 Er8 Er17 52.3(6) . .
Er14 Er8 Er15 71(2) . .
Er1 Er8 Er15 93.4(8) . .
Er11 Er8 Er15 58.6(13) . .
Er11 Er8 Er15 113.5(16) 6 .
Er4 Er8 Er15 72.8(8) . .
Er4 Er8 Er15 101.8(9) 6 .
Er5 Er8 Er15 85.2(8) . .
N1 Er8 Er15 55.5(5) . .
Er17 Er8 Er15 41.9(9) . .
Er17 Er8 Er15 104.0(9) 6 .
Er2 Er9 Er13 74(2) . .
Er2 Er9 Er3 41.0(10) . .
Er13 Er9 Er3 111(2) . .
Er2 Er9 Er16 136.0(19) . .
Er13 Er9 Er16 64(2) . .
Er3 Er9 Er16 151.8(12) . .
Er2 Er9 Er7 5.8(5) . .
Er13 Er9 Er7 73(2) . .
Er3 Er9 Er7 40.0(7) . .
Er16 Er9 Er7 133.1(17) . .
Er2 Er9 Er10 41.7(11) . .
Er13 Er9 Er10 105(2) . .
Er3 Er9 Er10 11.8(5) . .
Er16 Er9 Er10 140.3(11) . .
Er7 Er9 Er10 38.9(9) . .
Er2 Er9 Er12 96.6(11) . .
Er13 Er9 Er12 25.4(18) . .
Er3 Er9 Er12 127.7(10) . .
Er16 Er9 Er12 39.7(13) . .
Er7 Er9 Er12 94.4(10) . .
Er10 Er9 Er12 118.2(9) . .
Er2 Er9 Er15 80.7(14) . .
Er13 Er9 Er15 131.7(15) . .
Er3 Er9 Er15 42.1(9) . .
Er16 Er9 Er15 118.1(14) . .
Er7 Er9 Er15 77.9(12) . .
Er10 Er9 Er15 39.1(9) . .
Er12 Er9 Er15 127.4(8) . .
Er2 Er9 Er17 125.7(13) . .
Er13 Er9 Er17 119.2(18) . .
Er3 Er9 Er17 92.1(10) . .
Er16 Er9 Er17 69.7(15) . .
Er7 Er9 Er17 121.0(11) . .
Er10 Er9 Er17 86.5(10) . .
Er12 Er9 Er17 96.7(10) . .
Er15 Er9 Er17 50.3(10) . .
Er2 Er9 N1 82.4(6) . .
Er13 Er9 N1 73.2(8) . .
Er3 Er9 N1 78.1(5) . .
Er16 Er9 N1 74.0(10) . .
Er7 Er9 N1 76.7(6) . .
Er10 Er9 N1 66.4(5) . .
Er12 Er9 N1 64.5(4) . .
Er15 Er9 N1 63.1(7) . .
Er17 Er9 N1 57.4(7) . .
Er2 Er9 Er18 118.8(13) . .
Er13 Er9 Er18 53(2) . .
Er3 Er9 Er18 134.4(8) . .
Er16 Er9 Er18 19.7(12) . .
Er7 Er9 Er18 114.9(11) . .
Er10 Er9 Er18 122.6(8) . .
Er12 Er9 Er18 27.8(10) . .
Er15 Er9 Er18 111.2(11) . .
Er17 Er9 Er18 70.2(13) . .
N1 Er9 Er18 56.7(7) . .
Er3 Er10 Er7 46.9(14) . .
Er3 Er10 Er15 82(2) . .
Er7 Er10 Er15 123(2) . .
Er3 Er10 Er2 26.5(11) . .
Er7 Er10 Er2 22.2(7) . .
Er15 Er10 Er2 101.7(17) . .
Er3 Er10 Er9 18.6(8) . .
Er7 Er10 Er9 44.6(9) . .
Er15 Er10 Er9 78.9(15) . .
Er2 Er10 Er9 22.8(4) . .
Er3 Er10 Er6 135.0(19) . .
Er7 Er10 Er6 93.9(15) . .
Er15 Er10 Er6 114.2(14) . .
Er2 Er10 Er6 109.9(12) . .
Er9 Er10 Er6 119.5(9) . .
Er3 Er10 N1 83.4(11) . .
Er7 Er10 N1 77.7(8) . .
Er15 Er10 N1 72.6(10) . .
Er2 Er10 N1 72.9(6) . .
Er9 Er10 N1 64.9(5) . .
Er6 Er10 N1 64.4(5) . .
Er3 Er10 Er13 37.7(13) . .
Er7 Er10 Er13 27.4(9) . .
Er15 Er10 Er13 97.7(15) . .
Er2 Er10 Er13 16.8(5) . .
Er9 Er10 Er13 24.5(6) . .
Er6 Er10 Er13 97.4(9) . .
N1 Er10 Er13 56.4(5) . .
Er3 Er10 Er17 61.9(14) . .
Er7 Er10 Er17 92.9(13) . .
Er15 Er10 Er17 32.7(12) . .
Er2 Er10 Er17 73.4(9) . .
Er9 Er10 Er17 51.5(8) . .
Er6 Er10 Er17 109.0(8) . .
N1 Er10 Er17 48.6(6) . .
Er13 Er10 Er17 66.0(9) . .
Er3 Er10 Er16 33.9(10) . .
Er7 Er10 Er16 49.7(11) . .
Er15 Er10 Er16 74.5(14) . .
Er2 Er10 Er16 31.4(7) . .
Er9 Er10 Er16 15.5(6) . .
Er6 Er10 Er16 107.2(8) . .
N1 Er10 Er16 49.5(6) . .
Er13 Er10 Er16 23.2(8) . .
Er17 Er10 Er16 43.2(8) . .
Er3 Er10 Er14 117.9(15) . .
Er7 Er10 Er14 125.0(10) . .
Er15 Er10 Er14 52.3(12) . .
Er2 Er10 Er14 118.3(10) . .
Er9 Er10 Er14 103.0(9) . .
Er6 Er10 Er14 61.9(7) . .
N1 Er10 Er14 47.5(7) . .
Er13 Er10 Er14 102.9(9) . .
Er17 Er10 Er14 57.2(9) . .
Er16 Er10 Er14 88.9(9) . .
Er3 Er10 Er11 88.6(15) . .
Er7 Er10 Er11 111.7(11) . .
Er15 Er10 Er11 31.3(11) . .
Er2 Er10 Er11 96.2(9) . .
Er9 Er10 Er11 76.4(8) . .
Er6 Er10 Er11 87.9(8) . .
N1 Er10 Er11 42.8(6) . .
Er13 Er10 Er11 84.6(9) . .
Er17 Er10 Er11 27.0(9) . .
Er16 Er10 Er11 64.8(8) . .
Er14 Er10 Er11 30.4(8) . .
Er4 Er11 Er1 75(3) . .
Er4 Er11 Er5 24(3) . .
Er1 Er11 Er5 55(2) . .
Er4 Er11 Er8 132(5) . .
Er1 Er11 Er8 58(3) . .
Er5 Er11 Er8 109(2) . .
Er4 Er11 Er17 69(4) . .
Er1 Er11 Er17 137(4) . .
Er5 Er11 Er17 83(2) . .
Er8 Er11 Er17 143(2) . .
Er11 Er11 Er17 126.3(15) 6 .
Er4 Er11 Er17 107(2) 6 .
Er4 Er11 Er14 141(4) . .
Er1 Er11 Er14 72(3) . .
Er5 Er11 Er14 117(2) . .
Er8 Er11 Er14 16.8(10) . .
Er11 Er11 Er14 65.3(11) 6 .
Er4 Er11 Er14 93.2(19) 6 .
Er17 Er11 Er14 127(2) . .
Er4 Er11 N1 91(3) . .
Er1 Er11 N1 90(2) . .
Er5 Er11 N1 77.4(15) . .
Er8 Er11 N1 80.1(15) . .
Er11 Er11 N1 71.7(8) 6 .
Er4 Er11 N1 76.5(14) 6 .
Er17 Er11 N1 68.4(13) . .
Er14 Er11 N1 69.5(13) . .
Er4 Er11 Er15 124(4) . .
Er1 Er11 Er15 145(3) . .
Er5 Er11 Er15 130(2) . .
Er8 Er11 Er15 93.6(16) . .
Er11 Er11 Er15 128.5(10) 6 .
Er4 Er11 Er15 138.9(19) 6 .
Er17 Er11 Er15 55.4(16) . .
Er14 Er11 Er15 77.2(13) . .
N1 Er11 Er15 62.7(8) . .
Er4 Er11 Er10 122(3) . .
Er1 Er11 Er10 127(3) . .
Er5 Er11 Er10 118.7(17) . .
Er8 Er11 Er10 84.4(14) . .
Er11 Er11 Er10 110.5(7) 6 .
Er4 Er11 Er10 121.6(16) 6 .
Er17 Er11 Er10 60.0(14) . .
Er14 Er11 Er10 67.6(11) . .
N1 Er11 Er10 45.2(5) . .
Er15 Er11 Er10 18.5(7) . .
Er17 Er11 Er10 98.1(10) 6 .
Er12 Er12 Er13 138.8(13) 6 .
Er12 Er12 Er18 71.3(9) 6 .
Er13 Er12 Er18 128(2) . .
Er12 Er12 Er16 138.6(14) 6 .
Er13 Er12 Er16 59.9(19) . .
Er18 Er12 Er16 72.0(19) . .
Er12 Er12 Er9 143.9(4) 6 .
Er13 Er12 Er9 23.0(14) . .
Er18 Er12 Er9 105.4(14) . .
Er16 Er12 Er9 37.9(14) . .
Er13 Er12 Er9 122.8(8) 6 .
Er16 Er12 Er9 127.4(8) 6 .
Er12 Er12 Er2 131.5(3) 6 .
Er13 Er12 Er2 10.1(8) . .
Er18 Er12 Er2 122.4(15) . .
Er16 Er12 Er2 59.3(15) . .
Er13 Er12 Er2 107.6(9) 6 .
Er16 Er12 Er2 126.0(8) 6 .
Er9 Er12 Er2 21.5(4) . .
Er12 Er12 N1 79.9(3) 6 .
Er13 Er12 N1 72.4(8) . .
Er18 Er12 N1 76.5(15) . .
Er16 Er12 N1 73.5(10) . .
Er13 Er12 N1 64.5(6) 6 .
Er16 Er12 N1 64.5(7) 6 .
Er9 Er12 N1 64.8(4) . .
Er2 Er12 N1 62.3(3) . .
Er12 Er12 Er7 121.3(4) 6 .
Er13 Er12 Er7 17.7(11) . .
Er18 Er12 Er7 128.5(16) . .
Er16 Er12 Er7 70.4(16) . .
Er13 Er12 Er7 97.1(10) 6 .
Er16 Er12 Er7 120.2(9) 6 .
Er9 Er12 Er7 32.9(6) . .
Er2 Er12 Er7 11.7(3) . .
N1 Er12 Er7 59.9(4) . .
Er9 Er13 Er2 44.4(15) . .
Er9 Er13 Er12 132(3) . .
Er2 Er13 Er12 159.7(14) . .
Er9 Er13 Er16 66(2) . .
Er2 Er13 Er16 110(3) . .
Er12 Er13 Er16 67(2) . .
Er9 Er13 Er7 64(2) . .
Er2 Er13 Er7 20.0(8) . .
Er12 Er13 Er7 148.5(18) . .
Er16 Er13 Er7 127(3) . .
Er9 Er13 Er3 37.4(16) . .
Er2 Er13 Er3 13.2(5) . .
Er12 Er13 Er3 148.2(12) . .
Er16 Er13 Er3 99(2) . .
Er7 Er13 Er3 27.8(7) . .
Er12 Er13 Er3 137.8(9) 6 .
Er9 Er13 Er18 104(2) . .
Er2 Er13 Er18 138.6(17) . .
Er12 Er13 Er18 27.5(13) . .
Er16 Er13 Er18 42(2) . .
Er7 Er13 Er18 142.3(13) . .
Er12 Er13 Er18 35.8(9) 6 .
Er3 Er13 Er18 125.4(14) . .
Er9 Er13 N1 80.6(10) . .
Er2 Er13 N1 81.1(9) . .
Er12 Er13 N1 78.7(9) . .
Er16 Er13 N1 77.2(11) . .
Er7 Er13 N1 77.7(9) . .
Er12 Er13 N1 68.1(6) 6 .
Er3 Er13 N1 70.2(7) . .
Er18 Er13 N1 64.7(10) . .
Er9 Er13 Er10 50.3(18) . .
Er2 Er13 Er10 21.1(6) . .
Er12 Er13 Er10 138.7(11) . .
Er16 Er13 Er10 106(2) . .
Er7 Er13 Er10 22.8(7) . .
Er12 Er13 Er10 125.2(9) 6 .
Er3 Er13 Er10 14.8(5) . .
Er18 Er13 Er10 121.9(13) . .
N1 Er13 Er10 60.3(6) . .
Er9 Er13 Er17 42.6(14) . .
Er2 Er13 Er17 74.2(12) . .
Er12 Er13 Er17 92.9(15) . .
Er16 Er13 Er17 42.4(16) . .
Er7 Er13 Er17 86.9(11) . .
Er12 Er13 Er17 94.7(10) 6 .
Er3 Er13 Er17 61.5(9) . .
Er18 Er13 Er17 65.8(14) . .
N1 Er13 Er17 48.5(6) . .
Er10 Er13 Er17 64.6(9) . .
Er13 Er13 Er17 96.5(7) 6 .
Er8 Er14 Er1 18(3) . .
Er8 Er14 Er11 35(3) . .
Er1 Er14 Er11 25.9(11) . .
Er8 Er14 Er4 31(3) . .
Er1 Er14 Er4 17.5(6) . .
Er11 Er14 Er4 11.0(12) . .
Er11 Er14 Er4 38.9(12) 6 .
Er8 Er14 N1 90(4) . .
Er1 Er14 N1 72.1(13) . .
Er11 Er14 N1 66.8(15) . .
Er11 Er14 N1 66.8(15) 6 .
Er4 Er14 N1 62.4(10) . .
Er4 Er14 N1 62.4(10) 6 .
Er8 Er14 Er5 32(4) . .
Er1 Er14 Er5 14.4(7) . .
Er11 Er14 Er5 25.6(11) . .
Er11 Er14 Er5 25.6(11) 6 .
Er4 Er14 Er5 14.6(4) . .
Er4 Er14 Er5 14.6(4) 6 .
N1 Er14 Er5 57.7(10) . .
Er8 Er14 Er15 96(3) . .
Er1 Er14 Er15 86.3(12) . .
Er11 Er14 Er15 61.5(12) . .
Er11 Er14 Er15 103.3(18) 6 .
Er4 Er14 Er15 68.8(10) . .
Er4 Er14 Er15 92.8(13) 6 .
N1 Er14 Er15 58.3(8) . .
Er5 Er14 Er15 78.8(11) . .
Er8 Er14 Er6 144(5) . .
Er1 Er14 Er6 126.8(17) . .
Er11 Er14 Er6 116.1(16) . .
Er11 Er14 Er6 116.1(16) 6 .
Er4 Er14 Er6 115.4(13) . .
Er4 Er14 Er6 115.4(13) 6 .
N1 Er14 Er6 54.7(7) . .
Er5 Er14 Er6 112.4(13) . .
Er15 Er14 Er6 67.2(8) . .
Er15 Er14 Er6 67.2(8) 6 .
Er8 Er14 Er17 59(3) . .
Er1 Er14 Er17 46.8(10) . .
Er11 Er14 Er17 24.8(12) . .
Er11 Er14 Er17 63.9(15) 6 .
Er4 Er14 Er17 29.3(8) . .
Er4 Er14 Er17 53.1(10) 6 .
N1 Er14 Er17 49.0(8) . .
Er5 Er14 Er17 38.8(8) . .
Er15 Er14 Er17 40.1(10) . .
Er15 Er14 Er17 100.3(14) 6 .
Er6 Er14 Er17 92.0(10) . .
Er10 Er15 Er3 31.3(10) . .
Er10 Er15 Er17 124.0(18) . .
Er3 Er15 Er17 101.0(16) . .
Er10 Er15 Er9 62.1(13) . .
Er3 Er15 Er9 33.3(8) . .
Er17 Er15 Er9 68.0(13) . .
Er10 Er15 Er2 39.9(11) . .
Er3 Er15 Er2 13.4(4) . .
Er17 Er15 Er2 88.3(13) . .
Er9 Er15 Er2 22.2(5) . .
Er10 Er15 Er11 130.3(16) . .
Er3 Er15 Er11 128.7(14) . .
Er17 Er15 Er11 41.5(13) . .
Er9 Er15 Er11 102.1(12) . .
Er2 Er15 Er11 115.7(12) . .
Er10 Er15 Er7 26.6(10) . .
Er3 Er15 Er7 12.3(5) . .
Er17 Er15 Er7 99.4(14) . .
Er9 Er15 Er7 35.7(7) . .
Er2 Er15 Er7 13.7(4) . .
Er11 Er15 Er7 120.1(12) . .
Er10 Er15 N1 73.3(10) . .
Er3 Er15 N1 73.5(8) . .
Er17 Er15 N1 61.8(10) . .
Er9 Er15 N1 62.3(7) . .
Er2 Er15 N1 63.1(6) . .
Er11 Er15 N1 58.6(9) . .
Er7 Er15 N1 62.7(6) . .
Er10 Er15 Er14 102.0(15) . .
Er3 Er15 Er14 122.4(13) . .
Er17 Er15 Er14 80.4(15) . .
Er9 Er15 Er14 118.6(11) . .
Er2 Er15 Er14 116.3(10) . .
Er11 Er15 Er14 41.3(12) . .
Er7 Er15 Er14 110.1(10) . .
N1 Er15 Er14 56.5(8) . .
Er10 Er15 Er8 113.2(14) . .
Er3 Er15 Er8 128.4(11) . .
Er17 Er15 Er8 68.0(12) . .
Er9 Er15 Er8 115.9(10) . .
Er2 Er15 Er8 119.5(9) . .
Er11 Er15 Er8 27.8(10) . .
Er7 Er15 Er8 116.4(9) . .
N1 Er15 Er8 56.6(6) . .
Er14 Er15 Er8 13.6(6) . .
Er10 Er15 Er4 128.8(13) . .
Er3 Er15 Er4 119.9(12) . .
Er17 Er15 Er4 29.5(10) . .
Er9 Er15 Er4 90.9(9) . .
Er2 Er15 Er4 106.5(9) . .
Er11 Er15 Er4 12.3(10) . .
Er7 Er15 Er4 113.1(9) . .
N1 Er15 Er4 55.4(6) . .
Er14 Er15 Er4 51.7(9) . .
Er8 Er15 Er4 38.7(6) . .
Er10 Er15 Er1 122.5(13) . .
Er3 Er15 Er1 124.9(11) . .
Er17 Er15 Er1 46.8(11) . .
Er9 Er15 Er1 101.9(9) . .
Er2 Er15 Er1 112.6(8) . .
Er11 Er15 Er1 8.6(9) . .
Er7 Er15 Er1 115.1(8) . .
N1 Er15 Er1 52.5(5) . .
Er14 Er15 Er1 34.1(8) . .
Er8 Er15 Er1 21.2(4) . .
Er4 Er15 Er1 17.6(4) . .
Er13 Er16 Er9 49.6(16) . .
Er13 Er16 Er12 53.6(17) . .
Er9 Er16 Er12 102(2) . .
Er13 Er16 Er18 104(3) . .
Er9 Er16 Er18 144(2) . .
Er12 Er16 Er18 53(2) . .
Er13 Er16 Er2 33.5(16) . .
Er9 Er16 Er2 17.3(7) . .
Er12 Er16 Er2 85.3(16) . .
Er18 Er16 Er2 129(2) . .
Er13 Er16 Er17 115(2) . .
Er9 Er16 Er17 77.5(17) . .
Er12 Er16 Er17 131.0(15) . .
Er18 Er16 Er17 99(2) . .
Er2 Er16 Er17 86.7(14) . .
Er12 Er16 Er17 118.0(13) 6 .
Er13 Er16 N1 71.7(11) . .
Er9 Er16 N1 74.7(9) . .
Er12 Er16 N1 73.8(9) . .
Er18 Er16 N1 73.2(14) . .
Er2 Er16 N1 66.8(7) . .
Er12 Er16 N1 64.7(7) 6 .
Er17 Er16 N1 58.7(8) . .
Er13 Er16 Er3 50.3(18) . .
Er9 Er16 Er3 13.9(6) . .
Er12 Er16 Er3 99.0(16) . .
Er18 Er16 Er3 132.2(16) . .
Er2 Er16 Er3 17.6(4) . .
Er12 Er16 Er3 103.6(11) 6 .
Er17 Er16 Er3 69.3(12) . .
N1 Er16 Er3 61.0(6) . .
Er13 Er16 Er7 28.9(17) . .
Er9 Er16 Er7 24.5(9) . .
Er12 Er16 Er7 78.8(15) . .
Er18 Er16 Er7 121.2(19) . .
Er2 Er16 Er7 7.6(3) . .
Er12 Er16 Er7 85.8(10) 6 .
Er17 Er16 Er7 88.1(13) . .
N1 Er16 Er7 61.4(7) . .
Er3 Er16 Er7 21.4(4) . .
Er4 Er17 Er11 27.3(11) . .
Er4 Er17 Er5 17.9(9) . .
Er11 Er17 Er5 41.1(16) . .
Er4 Er17 Er15 110.0(18) . .
Er11 Er17 Er15 83.0(18) . .
Er5 Er17 Er15 118.3(17) . .
Er4 Er17 Er1 17.7(7) . .
Er11 Er17 Er1 13.9(12) . .
Er5 Er17 Er1 27.8(9) . .
Er15 Er17 Er1 93.0(14) . .
Er4 Er17 Er16 125.3(19) . .
Er11 Er17 Er16 134(2) . .
Er5 Er17 Er16 107.7(16) . .
Er15 Er17 Er16 93.5(17) . .
Er1 Er17 Er16 124.1(14) . .
Er4 Er17 N1 78.6(12) . .
Er11 Er17 N1 72.1(15) . .
Er5 Er17 N1 69.5(10) . .
Er15 Er17 N1 69.7(10) . .
Er1 Er17 N1 66.6(8) . .
Er16 Er17 N1 64.1(9) . .
Er4 Er17 Er9 141.3(16) . .
Er11 Er17 Er9 129.7(18) . .
Er5 Er17 Er9 128.5(14) . .
Er15 Er17 Er9 61.7(13) . .
Er1 Er17 Er9 128.7(11) . .
Er16 Er17 Er9 32.8(9) . .
N1 Er17 Er9 62.9(7) . .
Er4 Er17 Er8 40.3(9) . .
Er11 Er17 Er8 16.5(12) . .
Er5 Er17 Er8 49.3(11) . .
Er15 Er17 Er8 70.1(12) . .
Er1 Er17 Er8 22.9(4) . .
Er16 Er17 Er8 122.6(12) . .
N1 Er17 Er8 58.6(7) . .
Er9 Er17 Er8 113.2(11) . .
Er4 Er17 Er8 41.6(6) 6 .
Er4 Er17 Er3 130.1(15) . .
Er11 Er17 Er3 108.2(16) . .
Er5 Er17 Er3 127.4(13) . .
Er15 Er17 Er3 34.1(10) . .
Er1 Er17 Er3 112.9(10) . .
Er16 Er17 Er3 59.5(11) . .
N1 Er17 Er3 59.1(7) . .
Er9 Er17 Er3 27.8(6) . .
Er4 Er17 Er3 119.3(10) 6 .
Er8 Er17 Er3 92.1(9) . .
Er12 Er18 Er16 54.9(15) . .
Er12 Er18 Er16 91(3) 6 .
Er16 Er18 Er16 132(3) 6 .
Er12 Er18 Er13 24.4(9) . .
Er12 Er18 Er13 57.6(17) 6 .
Er16 Er18 Er13 103(2) 6 .
Er16 Er18 Er13 33.2(15) . .
Er12 Er18 N1 72.0(15) . .
Er12 Er18 N1 72.0(15) 6 .
Er16 Er18 N1 69.1(14) 6 .
Er16 Er18 N1 69.1(14) . .
Er13 Er18 N1 59.3(10) . .
Er13 Er18 N1 59.3(10) 6 .
Er12 Er18 Er9 46.8(8) . .
Er12 Er18 Er9 78.8(17) 6 .
Er16 Er18 Er9 116(2) 6 .
Er16 Er18 Er9 16.2(11) . .
Er13 Er18 Er9 22.5(7) . .
Er13 Er18 Er9 88.2(15) 6 .
N1 Er18 Er9 55.0(7) . .
Er9 Er18 Er9 99.9(14) 6 .
Er12 Er18 Er17 93.7(14) . .
Er12 Er18 Er17 115.3(19) 6 .
Er16 Er18 Er17 112.4(19) 6 .
Er16 Er18 Er17 49.1(16) . .
Er13 Er18 Er17 69.6(11) . .
Er13 Er18 Er17 108.2(14) 6 .
N1 Er18 Er17 49.1(8) . .
Er9 Er18 Er17 101.8(12) 6 .
Er9 Er18 Er17 48.6(8) . .
Er17 Er18 Er17 68.9(15) 6 .
Er12 Er18 Er5 118.8(18) . .
Er12 Er18 Er5 118.8(18) 6 .
Er16 Er18 Er5 85.2(18) 6 .
Er16 Er18 Er5 85.2(18) . .
Er13 Er18 Er5 98.7(12) . .
Er13 Er18 Er5 98.7(12) 6 .
N1 Er18 Er5 49.7(8) . .
Er9 Er18 Er5 81.5(9) 6 .
Er9 Er18 Er5 81.5(9) . .
Er17 Er18 Er5 36.3(8) 6 .
Er17 Er18 Er5 36.3(8) . .
C5 C1 C9 126.8(15) . .
C5 C1 C2 104.3(11) . .
C9 C1 C2 123.7(15) . .
C12 C2 C3 128.5(14) . .
C12 C2 C1 116.4(15) . .
C3 C2 C1 109.8(11) . .
C2 C3 C4 106.0(11) . .
C2 C3 C15 122.4(14) . .
C4 C3 C15 120.1(14) . .
C5 C4 C3 106.0(11) . .
C5 C4 C18 119.6(15) . .
C3 C4 C18 125.8(15) . .
C1 C5 C4 112.7(12) . .
C1 C5 C6 121.4(16) . .
C4 C5 C6 110.0(16) . .
C20 C6 C7 110(2) . .
C20 C6 C5 131(2) . .
C7 C6 C5 111.8(19) . .
C8 C7 C6 123.0(18) . .
C8 C7 C22 121.0(17) . .
C6 C7 C22 108.6(17) . .
C7 C8 C9 126(2) . .
C7 C8 C25 117.3(15) . .
C9 C8 C25 108.0(18) . .
C1 C9 C10 116.5(16) . .
C1 C9 C8 109.7(18) . .
C10 C9 C8 122.7(18) . .
C11 C10 C9 117.7(17) . .
C11 C10 C27 105.4(19) . .
C9 C10 C27 127.6(17) . .
C12 C11 C10 125.9(18) . .
C12 C11 C29 119.0(17) . .
C10 C11 C29 106.3(18) . .
C11 C12 C2 119.5(17) . .
C11 C12 C13 120.0(16) . .
C2 C12 C13 109.1(15) . .
C31 C13 C14 106.5(17) . .
C31 C13 C12 117.1(16) . .
C14 C13 C12 125.4(16) . .
C15 C14 C33 120.0(17) . .
C15 C14 C13 123.0(16) . .
C33 C14 C13 110.3(18) . .
C16 C15 C14 124.8(16) . .
C16 C15 C3 110.7(15) . .
C14 C15 C3 111.5(14) . .
C15 C16 C17 127.8(17) . .
C15 C16 C35 114.6(15) . .
C17 C16 C35 107.2(16) . .
C16 C17 C18 128.2(18) . .
C16 C17 C37 103.7(17) . .
C18 C17 C37 111.7(17) . .
C19 C18 C17 131(2) . .
C19 C18 C4 121(2) . .
C17 C18 C4 104.8(16) . .
C18 C19 C39 123(2) . .
C18 C19 C20 121(2) . .
C39 C19 C20 107.6(16) . .
C6 C20 C21 119.9(19) . .
C6 C20 C19 116.4(19) . .
C21 C20 C19 117.7(16) . .
C41 C21 C20 133.1(17) . .
C41 C21 C22 115.8(14) . .
C20 C21 C22 96.3(13) . .
C23 C22 C7 117.5(14) . .
C23 C22 C21 128.2(13) . .
C7 C22 C21 104.8(14) . .
C24 C23 C22 120.7(16) . .
C24 C23 C43 114.4(17) . .
C22 C23 C43 114.6(14) . .
C23 C24 C25 127(2) . .
C23 C24 C46 117.9(17) . .
C25 C24 C46 107.7(18) . .
C24 C25 C26 104.0(17) . .
C24 C25 C8 116.9(18) . .
C26 C25 C8 129.6(16) . .
C47 C26 C27 116(4) . .
C47 C26 C25 118(4) . .
C27 C26 C25 116.2(15) . .
C28 C27 C26 123.9(17) . .
C28 C27 C10 113.2(19) . .
C26 C27 C10 115.1(15) . .
C27 C28 C29 105(2) . .
C27 C28 C49 120(2) . .
C29 C28 C49 126.4(18) . .
C30 C29 C28 116.3(17) . .
C30 C29 C11 125.5(18) . .
C28 C29 C11 110.4(19) . .
C29 C30 C51 119.6(17) . .
C29 C30 C31 113.1(17) . .
C51 C30 C31 115.3(16) . .
C32 C31 C13 117.3(19) . .
C32 C31 C30 115.0(17) . .
C13 C31 C30 124.8(17) . .
C31 C32 C53 128.5(16) . .
C31 C32 C33 99.9(17) . .
C53 C32 C33 120.4(15) . .
C34 C33 C14 122.3(18) . .
C34 C33 C32 112.4(17) . .
C14 C33 C32 105.7(17) . .
C33 C34 C55 120(2) . .
C33 C34 C35 115.7(17) . .
C55 C34 C35 120.2(16) . .
C34 C35 C36 125.2(15) . .
C34 C35 C16 120.4(15) . .
C36 C35 C16 102.6(15) . .
C37 C36 C57 128(2) . .
C37 C36 C35 111(2) . .
C57 C36 C35 114.8(17) . .
C36 C37 C17 115(2) . .
C36 C37 C38 116(2) . .
C17 C37 C38 119.8(17) . .
C59 C38 C39 118(2) . .
C59 C38 C37 121(2) . .
C39 C38 C37 112(2) . .
C19 C39 C40 128.7(18) . .
C19 C39 C38 121(2) . .
C40 C39 C38 98.2(16) . .
C41 C40 C39 126.5(18) . .
C41 C40 C60 107.8(19) . .
C39 C40 C60 117.5(18) . .
C21 C41 C40 104.0(15) . .
C21 C41 C42 114.3(14) . .
C40 C41 C42 132.4(17) . .
C62 C42 C43 111.5(18) . .
C62 C42 C41 104.0(17) . .
C43 C42 C41 130.2(15) . .
C42 C43 C23 115.7(15) . .
C42 C43 C44 98.9(15) . .
C23 C43 C44 130.5(17) . .
C63 C44 C45 133(2) . .
C63 C44 C43 119(2) . .
C45 C44 C43 100.4(18) . .
C46 C45 C44 135(2) . .
C46 C45 C66 115(2) . .
C44 C45 C66 102.4(17) . .
C45 C46 C47 129(3) . .
C45 C46 C24 119(2) . .
C47 C46 C24 103(3) . .
C48 C47 C26 125(5) . .
C48 C47 C46 119(2) . .
C26 C47 C46 107(6) . .
C67 C48 C47 131(2) . .
C67 C48 C49 102(2) . .
C47 C48 C49 119(2) . .
C28 C49 C50 116.6(17) . .
C28 C49 C48 115.7(19) . .
C50 C49 C48 118.5(19) . .
C51 C50 C49 116.7(17) . .
C51 C50 C69 114.0(18) . .
C49 C50 C69 120.0(19) . .
C50 C51 C30 124.2(17) . .
C50 C51 C52 94.6(18) . .
C30 C51 C52 131.5(17) . .
C71 C52 C53 121.6(19) . .
C71 C52 C51 123(2) . .
C53 C52 C51 110.9(17) . .
C54 C53 C52 106(2) . .
C54 C53 C32 129(2) . .
C52 C53 C32 116.3(16) . .
C53 C54 C73 137(2) . .
C53 C54 C55 110(2) . .
C73 C54 C55 104.1(17) . .
C34 C55 C56 114.0(18) . .
C34 C55 C54 127.6(19) . .
C56 C55 C54 108.6(17) . .
C57 C56 C74 121(2) . .
C57 C56 C55 126.7(18) . .
C74 C56 C55 102.8(16) . .
C56 C57 C36 118.1(17) . .
C56 C57 C58 117.5(16) . .
C36 C57 C58 114.9(14) . .
C59 C58 C76 120(2) . .
C59 C58 C57 118.0(19) . .
C76 C58 C57 111.8(16) . .
C58 C59 C38 122(3) . .
C58 C59 C60 120(2) . .
C38 C59 C60 109(2) . .
C61 C60 C40 127(2) . .
C61 C60 C59 127(2) . .
C40 C60 C59 97.2(19) . .
C60 C61 C62 115(2) . .
C60 C61 C77 112(2) . .
C62 C61 C77 125(2) . .
C42 C62 C61 133(2) . .
C42 C62 C63 110(2) . .
C61 C62 C63 106(2) . .
C64 C63 C44 123(2) . .
C64 C63 C62 130(2) . .
C44 C63 C62 100(2) . .
C63 C64 C78 125.9(19) . .
C63 C64 C65 116(2) . .
C78 C64 C65 108.3(16) . .
C70 C65 C66 119.4(19) . .
C70 C65 C64 116.3(19) . .
C66 C65 C64 117.8(17) . .
C65 C66 C45 126.4(16) . .
C65 C66 C67 103.7(15) . .
C45 C66 C67 121.5(15) . .
C48 C67 C68 155(2) . .
C48 C67 C66 104.2(19) . .
C68 C67 C66 90.1(16) . .
C67 C68 C69 99.1(19) . .
C67 C68 C70 128(2) . .
C69 C68 C70 120.5(18) . .
C71 C69 C68 116.8(18) . .
C71 C69 C50 108.4(19) . .
C68 C69 C50 122.5(19) . .
C65 C70 C80 122(2) . .
C65 C70 C68 97.8(19) . .
C80 C70 C68 127.9(18) . .
C69 C71 C52 99.6(18) . .
C69 C71 C72 118.9(17) . .
C52 C71 C72 128(2) . .
C73 C72 C80 115.5(16) . .
C73 C72 C71 106.6(18) . .
C80 C72 C71 127.5(16) . .
C72 C73 C74 127.0(18) . .
C72 C73 C54 118.8(19) . .
C74 C73 C54 104.0(17) . .
C75 C74 C73 115.0(18) . .
C75 C74 C56 114.6(19) . .
C73 C74 C56 120.4(18) . .
C76 C75 C74 125(2) . .
C76 C75 C79 107.0(18) . .
C74 C75 C79 120.3(16) . .
C75 C76 C58 130(2) . .
C75 C76 C77 102.6(18) . .
C58 C76 C77 119(2) . .
C78 C77 C61 115.5(18) . .
C78 C77 C76 111.7(17) . .
C61 C77 C76 122(2) . .
C78 C77 C79 37.7(10) . .
C61 C77 C79 145.9(14) . .
C76 C77 C79 74.3(14) . .
C79 C78 C64 138.2(18) . .
C79 C78 C77 96.2(18) . .
C64 C78 C77 116.9(16) . .
C78 C79 C80 110.4(18) . .
C78 C79 C75 121.9(18) . .
C80 C79 C75 120.1(17) . .
C78 C79 C77 46.1(14) . .
C80 C79 C77 149.5(16) . .
C75 C79 C77 76.1(11) . .
C79 C80 C70 122.9(19) . .
C79 C80 C72 122.0(18) . .
C70 C80 C72 107.6(15) . .
N1C Ni1C N3C 177.32(17) . .
N1C Ni1C N2C 89.99(9) . 6
N3C Ni1C N2C 89.95(9) . 6
N1C Ni1C N2C 89.99(9) . .
N3C Ni1C N2C 89.95(9) . .
N2C Ni1C N2C 177.59(18) 6 .
C13C N2C C2C 104.3(3) . .
C13C N2C Ni1C 127.8(2) . .
C2C N2C Ni1C 127.9(2) . .
C15C N3C C15C 104.4(4) 6 .
C15C N3C Ni1C 127.7(2) 6 .
C15C N3C Ni1C 127.7(2) . .
C16C C18C C17C 112.2(3) . .
C16C C16C C15C 106.6(2) 6 .
C16C C16C C18C 128.9(2) 6 .
C15C C16C C18C 124.2(4) . .
C14C C15C N3C 125.3(3) . .
C14C C15C C16C 123.5(3) . .
N3C C15C C16C 111.1(3) . .
C15C C14C C13C 124.0(3) . .
N2C C13C C14C 125.1(3) . .
N2C C13C C10C 111.6(3) . .
C14C C13C C10C 123.3(3) . .
C10C C11C C12C 113.3(4) . .
C3C C10C C13C 106.6(3) . .
C3C C10C C11C 128.6(4) . .
C13C C10C C11C 124.8(3) . .
C3C C8C C9C 113.4(4) . .
C2C C7C C1C 124.4(3) . .
C4C C5C C6C 113.0(4) . .
C4C C4C C1C 106.7(2) 6 .
C4C C4C C5C 128.7(2) 6 .
C1C C4C C5C 124.5(4) . .
C10C C3C C2C 106.0(3) . .
C10C C3C C8C 129.1(4) . .
C2C C3C C8C 124.8(3) . .
C7C C2C N2C 124.7(3) . .
C7C C2C C3C 123.7(3) . .
N2C C2C C3C 111.6(3) . .
C7C C1C N1C 125.2(3) . .
C7C C1C C4C 123.7(4) . .
N1C C1C C4C 111.1(3) . .
C1C N1C C1C 104.3(4) . 6
C1C N1C Ni1C 127.8(2) . .
C1C N1C Ni1C 127.8(2) 6 .
C2E C1E C6E 120.4(9) . .
C1E C2E C3E 119.9(8) . .
C2E C3E C4E 120.2(7) . .
C5E C4E C3E 119.8(8) . .
C4E C5E C6E 119.8(8) . .
C5E C6E C1E 119.9(8) . .
C2F C1F C6F 120.0 . .
C1F C2F C3F 120.0 . .
C4F C3F C2F 120.0 . .
C3F C4F C5F 120.0 . .
C6F C5F C4F 120.0 . .
C5F C6F C1F 120.0 . .
C2G C1G C6G 120.0 . .
C1G C2G C3G 120.0 . .
C4G C3G C2G 120.0 . .
C3G C4G C5G 120.0 . .
C4G C5G C6G 120.0 . .
C5G C6G C1G 120.0 . .

loop_
_geom_bond_atom_site_label_1
_geom_bond_atom_site_label_2
_geom_bond_distance
_geom_bond_site_symmetry_2
N1 Er17 1.88(2) .
N1 Er17 1.88(2) 6
N1 Er11 1.92(2) .
N1 Er11 1.92(2) 6
N1 Er13 1.927(12) .
N1 Er13 1.928(12) 6
N1 Er14 1.96(3) .
N1 Er5 1.973(16) .
N1 Er16 1.979(16) .
N1 Er16 1.979(16) 6
N1 Er12 1.982(9) .
N1 Er12 1.982(9) 6
Er1 Er11 0.64(3) .
Er1 Er11 0.64(3) 6
Er1 Er4 0.748(14) .
Er1 Er4 0.748(14) 6
Er1 Er5 0.84(2) .
Er1 Er8 0.897(15) .
Er1 Er14 1.39(3) .
Er1 Er17 1.81(3) .
Er1 Er17 1.81(3) 6
Er1 Er15 2.47(2) .
Er1 Er15 2.47(2) 6
Er2 Er3 0.685(5) .
Er2 Er9 0.707(13) .
Er2 Er13 0.97(2) .
Er2 Er10 1.213(17) .
Er2 Er16 1.65(3) .
Er2 Er15 1.85(2) .
Er2 Er12 1.917(12) .
Er2 Er17 2.41(2) .
Er2 Er12 2.436(10) 6
Er2 Er6 2.488(8) .
Er2 Er18 2.66(3) .
Er3 Er10 0.665(15) .
Er3 Er7 0.761(9) .
Er3 Er9 1.038(16) .
Er3 Er15 1.27(2) .
Er3 Er13 1.59(2) .
Er3 Er16 2.04(3) .
Er3 Er17 2.22(3) .
Er3 Er6 2.318(8) .
Er3 Er12 2.477(12) .
Er3 Er11 2.89(2) .
Er4 Er5 0.542(12) .
Er4 Er11 0.59(2) .
Er4 Er4 0.95(3) 6
Er4 Er17 1.21(3) .
Er4 Er11 1.22(2) 6
Er4 Er8 1.515(17) .
Er4 Er14 1.95(3) .
Er4 Er17 2.01(3) 6
Er4 Er15 2.31(2) .
Er4 Er16 2.74(2) .
Er5 Er11 1.02(3) 6
Er5 Er11 1.02(3) .
Er5 Er17 1.55(3) 6
Er5 Er17 1.55(3) .
Er5 Er8 1.69(2) .
Er5 Er14 2.12(3) .
Er5 Er18 2.54(4) .
Er5 Er15 2.70(2) 6
Er6 Er10 1.799(17) .
Er6 Er10 1.799(17) 6
Er6 Er7 2.139(15) 6
Er6 Er7 2.139(15) .
Er6 Er14 2.40(3) .
Er6 Er15 2.52(2) .
Er6 Er15 2.52(2) 6
Er7 Er10 1.041(19) .
Er7 Er9 1.163(17) .
Er7 Er13 1.24(3) .
Er7 Er15 1.95(2) .
Er7 Er16 2.05(3) .
Er7 Er12 2.133(18) .
Er7 Er12 2.566(15) 6
Er7 Er17 2.71(3) .
Er7 Er13 2.802(19) 6
Er8 Er14 0.53(2) .
Er8 Er11 1.05(3) .
Er8 Er11 1.05(3) 6
Er8 Er17 2.22(2) .
Er8 Er17 2.22(2) 6
Er8 Er15 2.25(2) .
Er8 Er15 2.25(2) 6
Er9 Er13 0.889(19) .
Er9 Er16 1.07(3) .
Er9 Er10 1.647(19) .
Er9 Er12 1.702(16) .
Er9 Er15 1.83(3) .
Er9 Er17 1.93(3) .
Er9 Er18 2.25(2) .
Er9 Er12 2.303(16) 6
Er10 Er15 1.17(3) .
Er10 Er13 2.07(3) .
Er10 Er17 2.46(3) .
Er10 Er16 2.56(3) .
Er10 Er14 2.64(2) .
Er10 Er11 2.83(2) .
Er11 Er11 1.21(6) 6
Er11 Er17 1.29(4) .
Er11 Er14 1.45(4) .
Er11 Er15 1.93(3) .
Er11 Er17 2.23(3) 6
Er12 Er12 0.70(2) 6
Er12 Er13 0.98(2) .
Er12 Er18 1.09(4) .
Er12 Er16 1.11(2) .
Er12 Er13 1.57(2) 6
Er12 Er16 1.70(3) 6
Er13 Er16 1.05(3) .
Er13 Er18 1.86(4) .
Er13 Er13 2.17(4) 6
Er13 Er17 2.48(3) .
Er14 Er15 2.14(3) .
Er14 Er15 2.14(3) 6
Er14 Er17 2.45(3) .
Er15 Er17 1.60(3) .
Er16 Er18 1.30(3) .
Er16 Er17 1.85(3) .
Er16 Er16 2.37(5) 6
C1 C5 1.356(16) .
C1 C9 1.370(18) .
C1 C2 1.478(13) .
C2 C12 1.369(17) .
C2 C3 1.413(13) .
C3 C4 1.445(13) .
C3 C15 1.535(17) .
C4 C5 1.425(16) .
C4 C18 1.525(19) .
C5 C6 1.46(3) .
C6 C20 1.17(3) .
C6 C7 1.38(3) .
C7 C8 1.36(3) .
C7 C22 1.48(2) .
C8 C9 1.43(2) .
C8 C25 1.53(3) .
C9 C10 1.424(19) .
C10 C11 1.404(18) .
C10 C27 1.45(3) .
C11 C12 1.329(18) .
C11 C29 1.490(18) .
C12 C13 1.496(18) .
C13 C31 1.406(19) .
C13 C14 1.478(18) .
C14 C15 1.380(18) .
C14 C33 1.412(19) .
C15 C16 1.360(17) .
C16 C17 1.378(18) .
C16 C35 1.571(18) .
C17 C18 1.442(19) .
C17 C37 1.53(3) .
C18 C19 1.16(3) .
C19 C39 1.407(18) .
C19 C20 1.557(19) .
C20 C21 1.503(19) .
C21 C41 1.411(18) .
C21 C22 1.552(17) .
C22 C23 1.443(17) .
C23 C24 1.26(3) .
C23 C43 1.484(18) .
C24 C25 1.38(3) .
C24 C46 1.68(3) .
C25 C26 1.48(2) .
C26 C47 1.36(4) .
C26 C27 1.41(2) .
C27 C28 1.39(3) .
C28 C29 1.397(19) .
C28 C49 1.407(18) .
C29 C30 1.365(18) .
C30 C51 1.415(18) .
C30 C31 1.455(18) .
C31 C32 1.399(18) .
C32 C53 1.511(18) .
C32 C33 1.69(3) .
C33 C34 1.406(18) .
C34 C55 1.422(18) .
C34 C35 1.455(18) .
C35 C36 1.479(18) .
C36 C37 1.19(3) .
C36 C57 1.470(18) .
C37 C38 1.56(3) .
C38 C59 1.38(3) .
C38 C39 1.52(3) .
C39 C40 1.473(19) .
C40 C41 1.455(18) .
C40 C60 1.58(3) .
C41 C42 1.496(18) .
C42 C62 1.43(3) .
C42 C43 1.439(18) .
C43 C44 1.56(3) .
C44 C63 1.34(3) .
C44 C45 1.45(3) .
C45 C46 1.16(3) .
C45 C66 1.47(3) .
C46 C47 1.46(8) .
C47 C48 1.34(9) .
C48 C67 1.31(3) .
C48 C49 1.52(3) .
C49 C50 1.424(19) .
C50 C51 1.405(19) .
C50 C69 1.55(3) .
C51 C52 1.496(19) .
C52 C71 1.42(3) .
C52 C53 1.452(19) .
C53 C54 1.24(3) .
C54 C73 1.55(3) .
C54 C55 1.71(3) .
C55 C56 1.505(19) .
C56 C57 1.435(18) .
C56 C74 1.48(3) .
C57 C58 1.54(2) .
C58 C59 1.34(3) .
C58 C76 1.38(3) .
C59 C60 1.60(3) .
C60 C61 1.29(3) .
C61 C62 1.45(3) .
C61 C77 1.55(3) .
C62 C63 1.54(4) .
C63 C64 1.20(3) .
C64 C78 1.39(2) .
C64 C65 1.55(2) .
C65 C70 1.32(3) .
C65 C66 1.38(3) .
C66 C67 1.75(3) .
C67 C68 1.35(3) .
C68 C69 1.429(19) .
C68 C70 1.443(19) .
C69 C71 1.406(19) .
C70 C80 1.42(2) .
C71 C72 1.483(18) .
C72 C73 1.351(18) .
C72 C80 1.447(19) .
C73 C74 1.477(19) .
C74 C75 1.381(18) .
C75 C76 1.24(3) .
C75 C79 1.482(19) .
C76 C77 1.57(3) .
C77 C78 1.46(2) .
C77 C79 2.01(3) .
C78 C79 1.24(3) .
C79 C80 1.371(19) .
Ni1C N1C 1.954(4) .
Ni1C N3C 1.955(4) .
Ni1C N2C 1.964(3) 6
Ni1C N2C 1.964(3) .
N2C C13C 1.371(5) .
N2C C2C 1.377(5) .
N3C C15C 1.375(4) 6
N3C C15C 1.375(4) .
C18C C16C 1.503(5) .
C18C C17C 1.519(6) .
C16C C16C 1.347(8) 6
C16C C15C 1.445(5) .
C15C C14C 1.371(6) .
C14C C13C 1.373(5) .
C13C C10C 1.440(5) .
C12C C11C 1.529(7) .
C11C C10C 1.502(5) .
C10C C3C 1.362(6) .
C9C C8C 1.525(7) .
C8C C3C 1.492(5) .
C7C C2C 1.372(5) .
C7C C1C 1.373(6) .
C6C C5C 1.517(7) .
C5C C4C 1.504(5) .
C4C C4C 1.346(9) 6
C4C C1C 1.440(5) .
C3C C2C 1.443(5) .
C1C N1C 1.376(5) .
C1E C2E 1.346(12) .
C1E C6E 1.378(15) .
C2E C3E 1.371(12) .
C3E C4E 1.379(11) .
C4E C5E 1.357(11) .
C5E C6E 1.374(14) .
C1F C2F 1.3900 .
C1F C6F 1.3900 .
C2F C3F 1.3900 .
C3F C4F 1.3900 .
C4F C5F 1.3900 .
C5F C6F 1.3900 .
C1G C2G 1.3900 .
C1G C6G 1.3900 .
C2G C3G 1.3900 .
C3G C4G 1.3900 .
C4G C5G 1.3900 .
C5G C6G 1.3900 .
